data_4089664
loop_
_publ_author_name
'Chaplin, Adrian B.'

_publ_section_title
;
 Rhodium(I) Complexes of the Conformationally Rigid IBioxMe4 Ligand:
 Preparation of Mono-, Bis-, and Tris-ligated NHC Complexes
;
_journal_issue 12
_journal_name_full Organometallics
_journal_page_first 3069
_journal_paper_doi 10.1021/om500332n
_journal_volume 33
_journal_year 2014
_chemical_formula_moiety 'C30 H46 N4 O4 Rh, 0.5(C6 H4 F2), C32 H12 B F24'
_chemical_formula_sum 'C65 H60 B F25 N4 O4 Rh'
_chemical_formula_weight 1549.89
_chemical_melting_point ?
_space_group_crystal_system triclinic
_space_group_IT_number 2
_space_group_name_Hall '-P 1'
_space_group_name_H-M_alt 'P -1'
_atom_sites_solution_hydrogens geom
_atom_sites_solution_primary direct
_atom_sites_solution_secondary difmap
_audit_creation_date 2013-10-27
_audit_creation_method
;
Olex2 1.2
(compiled 2013.09.17 svn.r2790 for OlexSys, GUI svn.r4601)
;
_cell_angle_alpha 73.720(6)
_cell_angle_beta 86.852(6)
_cell_angle_gamma 69.397(8)
_cell_formula_units_Z 4
_cell_length_a 14.6801(13)
_cell_length_b 18.2999(15)
_cell_length_c 27.6389(16)
_cell_measurement_reflns_used 1884
_cell_measurement_temperature 150(2)
_cell_measurement_theta_max 39.7930
_cell_measurement_theta_min 3.2120
_cell_volume 6663.6(10)
_computing_cell_refinement
;
CrysAlisPro, Agilent Technologies,
Version 1.171.36.28 (release 01-02-2013 CrysAlis171 .NET)
(compiled Feb  1 2013,16:14:44)
;
_computing_data_collection
;
CrysAlisPro, Agilent Technologies,
Version 1.171.36.28 (release 01-02-2013 CrysAlis171 .NET)
(compiled Feb  1 2013,16:14:44)
;
_computing_data_reduction
;
CrysAlisPro, Agilent Technologies,
Version 1.171.36.28 (release 01-02-2013 CrysAlis171 .NET)
(compiled Feb  1 2013,16:14:44)
;
_computing_molecular_graphics
;
Ortep-3 for Windows: L. J. Farrugia, J. Appl. Cryst (1997), 30, 565.
;
_computing_publication_material
;
O. V. Dolomanov, L. J. Bourhis, R. J. Gildea, J. A. K. Howard and H. Puschmann,
OLEX2: a complete structure solution, refinement and analysis program.
J. Appl. Cryst. (2009). 42, 339-341.
;
_computing_structure_refinement
;
SHELX, G.M. Sheldrick, Acta Cryst.
(2008). A64, 112-122
;
_computing_structure_solution
;
SHELX, G.M. Sheldrick, Acta Cryst.
(2008). A64, 112-122
;
_diffrn_ambient_temperature 150(2)
_diffrn_detector_area_resol_mean 10.2833
_diffrn_measured_fraction_theta_full 0.962
_diffrn_measured_fraction_theta_max 0.962
_diffrn_measurement_device_type 'Oxford Diffraction: Xcalibur, Ruby, Gemini'
_diffrn_measurement_method '\w scans'
_diffrn_orient_matrix_UB_11 -0.0639241000
_diffrn_orient_matrix_UB_12 0.0529784000
_diffrn_orient_matrix_UB_13 0.0323468000
_diffrn_orient_matrix_UB_21 0.0720158000
_diffrn_orient_matrix_UB_22 0.0456647000
_diffrn_orient_matrix_UB_23 -0.0053300000
_diffrn_orient_matrix_UB_31 -0.0576776000
_diffrn_orient_matrix_UB_32 0.0622960000
_diffrn_orient_matrix_UB_33 -0.0480110000
_diffrn_radiation_monochromator graphite
_diffrn_radiation_type 'Cu K\a'
_diffrn_radiation_wavelength 1.5418
_diffrn_reflns_av_R_equivalents 0.0924
_diffrn_reflns_av_unetI/netI 0.2032
_diffrn_reflns_Laue_measured_fraction_full 0.962
_diffrn_reflns_Laue_measured_fraction_max 0.962
_diffrn_reflns_limit_h_max 12
_diffrn_reflns_limit_h_min -14
_diffrn_reflns_limit_k_max 18
_diffrn_reflns_limit_k_min -16
_diffrn_reflns_limit_l_max 27
_diffrn_reflns_limit_l_min -26
_diffrn_reflns_number 20236
_diffrn_reflns_point_group_measured_fraction_full 0.962
_diffrn_reflns_point_group_measured_fraction_max 0.962
_diffrn_reflns_theta_full 50.432
_diffrn_reflns_theta_max 50.432
_diffrn_reflns_theta_min 6.396
_diffrn_source 'Enhance (Cu) X-ray Source'
_exptl_absorpt_coefficient_mu 3.156
_exptl_absorpt_correction_T_max 0.689
_exptl_absorpt_correction_T_min 0.332
_exptl_absorpt_correction_type analytical
_exptl_absorpt_process_details
;
CrysAlisPro, Agilent Technologies,
Version 1.171.36.28 (release 01-02-2013 CrysAlis171 .NET)
(compiled Feb  1 2013,16:14:44)
Analytical numeric absorption correction using a multifaceted crystal
			model based on expressions derived by R.C. Clark & J.S. Reid.
(Clark, R. C. & Reid, J. S. (1995). Acta Cryst. A51, 887-897)
;
_exptl_crystal_colour yellow
_exptl_crystal_colour_primary yellow
_exptl_crystal_density_diffrn 1.545
_exptl_crystal_density_meas ?
_exptl_crystal_description plate
_exptl_crystal_F_000 3140
_exptl_crystal_recrystallization_method 'Crystals grown from C6H4F2/Heptane at 293 K'
_exptl_crystal_size_max 0.1542
_exptl_crystal_size_mid 0.0952
_exptl_crystal_size_min 0.0311
_refine_diff_density_max 0.958
_refine_diff_density_min -0.625
_refine_diff_density_rms 0.098
_refine_ls_extinction_method none
_refine_ls_goodness_of_fit_ref 0.993
_refine_ls_hydrogen_treatment constr
_refine_ls_matrix_type full
_refine_ls_number_parameters 1898
_refine_ls_number_reflns 13438
_refine_ls_number_restraints 3586
_refine_ls_restrained_S_all 0.905
_refine_ls_R_factor_all 0.1967
_refine_ls_R_factor_gt 0.0952
_refine_ls_shift/su_max 0.015
_refine_ls_shift/su_mean 0.000
_refine_ls_structure_factor_coef Fsqd
_refine_ls_weighting_details 'w=1/[\s^2^(Fo^2^)+(0.1142P)^2^] where P=(Fo^2^+2Fc^2^)/3'
_refine_ls_weighting_scheme calc
_refine_ls_wR_factor_gt 0.2108
_refine_ls_wR_factor_ref 0.2811
_reflns_Friedel_coverage 0.000
_reflns_number_gt 6093
_reflns_number_total 13438
_reflns_threshold_expression 'I > 2\s(I)'
_cod_data_source_file om500332n_si_002.cif
_cod_data_source_block 9
_cod_depositor_comments
;
The following automatic conversions were performed:

data item '_chemical_melting_point' value 'not measured' was changed
to '?' -- the value is undefined or not given.

data item '_exptl_crystal_density_meas' value 'not measured' was
changed to '?' -- the value is perceived as not measured.

Automatic conversion script
Id: cif_fix_values 6909 2019-04-08 15:41:33Z antanas 
;
_cod_original_cell_volume 6663.5(9)
_cod_database_code 4089664
_shelxl_version_number 2013-4
_shelx_space_group_comment
;
The symmetry employed for this shelxl refinement is uniquely defined
by the following loop, which should always be used as a source of
symmetry information in preference to the above space-group names.
They are only intended as comments.
;
_olex2_refinement_description
;
1. Fixed Uiso
 At 1.2 times of:
  All C(H) groups, All C(H,H) groups
 At 1.5 times of:
  All C(H,H,H) groups
2. Restrained distances
 O17-C16B \\sim O17-C16 \\sim O17A-C16A \\sim O17A-C16C \\sim O32A-C31C \\sim
O32A-C31A
 with sigma of 0.01
 C16B-C15 \\sim C16-C15 \\sim C15A-C16A \\sim C15A-C16C \\sim C30A-C31A \\sim
C30A-C31C
 with sigma of 0.01
 C15-C22 \\sim C15-C22B \\sim C15-C21B \\sim C15-C21 \\sim C15A-C22C \\sim
C15A-C22A \\sim C15A-C21C ~
 C15A-C21A \\sim C30A-C37A \\sim C30A-C37C \\sim C30A-C36C \\sim C30A-C36A
 with sigma of 0.01
 C21-C22 \\sim C21B-C22B \\sim C21C-C22C \\sim C21A-C22A \\sim C36A-C37A \\sim
C36C-C37C
 with sigma of 0.01
 C16-C21 \\sim C16-C22 \\sim C16A-C21A \\sim C16A-C22A \\sim C16B-C21B \\sim
C16B-C22B \\sim C16C-C21C
 \\sim C16C-C22C \\sim C31A-C36A \\sim C31A-C37A \\sim C31C-C36C \\sim C31C-C37C
 with sigma of 0.01
 C207-F201 \\sim C207-F202 \\sim C207-F203 \\sim C207-F301 \\sim C207-F302
\\sim C207-F303
 with sigma of 0.01
 F201-F202 \\sim F202-F203 \\sim F203-F201 \\sim F301-F302 \\sim F302-F303
\\sim F303-F301
 with sigma of 0.01
 C203-F201 \\sim C203-F202 \\sim C203-F203 \\sim C203-F301 \\sim C203-F302
\\sim C203-F303
 with sigma of 0.01
 C224-F216 \\sim C224-F217 \\sim C224-F218 \\sim C224-F316 \\sim C224-F317
\\sim C224-F318
 with sigma of 0.01
 F216-F217 \\sim F217-F218 \\sim F218-F216 \\sim F316-F317 \\sim F317-F318
\\sim F318-F316
 with sigma of 0.01
 C221-F216 \\sim C221-F217 \\sim C221-F218 \\sim C221-F316 \\sim C221-F317
\\sim C221-F318
 with sigma of 0.01
 C232-F222 \\sim C232-F223 \\sim C232-F224 \\sim C332-F322 \\sim C332-F323
\\sim C332-F324
 with sigma of 0.01
 F222-F223 \\sim F223-F224 \\sim F224-F222 \\sim F322-F323 \\sim F323-F324
\\sim F324-F322
 with sigma of 0.01
 C229-F222 \\sim C229-F223 \\sim C229-F224 \\sim C229-F322 \\sim C229-F323
\\sim C229-F324
 with sigma of 0.01
 C229-C232 \\sim C229-C332
 with sigma of 0.01
 C407-F401 \\sim C407-F402 \\sim C407-F403 \\sim C407-F501 \\sim C407-F502
\\sim C407-F503
 with sigma of 0.01
 F401-F402 \\sim F402-F403 \\sim F403-F401 \\sim F501-F502 \\sim F502-F503
\\sim F503-F501
 with sigma of 0.01
 C403-F401 \\sim C403-F402 \\sim C403-F403 \\sim C403-F501 \\sim C403-F502
\\sim C403-F503
 with sigma of 0.01
 C415-F407 \\sim C415-F408 \\sim C415-F409 \\sim C415-F507 \\sim C415-F508
\\sim C415-F509
 with sigma of 0.01
 F407-F408 \\sim F408-F409 \\sim F409-F407 \\sim F507-F508 \\sim F508-F509
\\sim F509-F507
 with sigma of 0.01
 C411-F407 \\sim C411-F408 \\sim C411-F409 \\sim C411-F507 \\sim C411-F508
\\sim C411-F509
 with sigma of 0.01
 C431-F419 \\sim C431-F420 \\sim C431-F421 \\sim C431-F519 \\sim C431-F520
\\sim C431-F521
 with sigma of 0.01
 F419-F420 \\sim F420-F421 \\sim F421-F419 \\sim F519-F520 \\sim F520-F521
\\sim F521-F519
 with sigma of 0.01
 C427-F419 \\sim C427-F420 \\sim C427-F421 \\sim C427-F519 \\sim C427-F520
\\sim C427-F521
 with sigma of 0.01
3. Uiso/Uaniso restraints and constraints
All non-hydrogen atoms have similar U: within 1.7A with sigma of 0.01 and sigma
for terminal atoms of 0.1
All non-hydrogen atoms restrained to be isotropic: with sigma of 0.007 and
sigma for terminal atoms of 0.06
Uanis(C37A) = Uanis(C37C) = Uanis(C36C) = Uanis(C36A)
Uanis(C21A) = Uanis(C21C) = Uanis(C22C) = Uanis(C22A)
Uanis(C31C) = Uanis(C31A)
Uanis(C16) = Uanis(C16B)
Uanis(C16C) = Uanis(C16A)
Uanis(C21B) = Uanis(C21) = Uanis(C22B) = Uanis(C22)
Uanis(C332) = Uanis(C232)
Uanis(F421) = Uanis(F521)
Uanis(F519) = Uanis(F419)
Uanis(F420) = Uanis(F520)
Uanis(F409) = Uanis(F509)
Uanis(F508) = Uanis(F408)
Uanis(F407) = Uanis(F507)
Uanis(F403) = Uanis(F503)
Uanis(F501) = Uanis(F401)
Uanis(F502) = Uanis(F402)
Uanis(F218) = Uanis(F318)
Uanis(F316) = Uanis(F216)
Uanis(F317) = Uanis(F217)
Uanis(F202) = Uanis(F302)
Uanis(F303) = Uanis(F203)
Uanis(F201) = Uanis(F301)
Uanis(F224) = Uanis(F324)
Uanis(F322) = Uanis(F222)
Uanis(F323) = Uanis(F223)
4. Others
 Sof(C16B)=Sof(H16G)=Sof(H16H)=Sof(C21B)=Sof(H21J)=Sof(H21K)=Sof(H21L)=
 Sof(C22B)=Sof(H22J)=Sof(H22K)=Sof(H22L)=1-FVAR(1)
 Sof(C16)=Sof(H16E)=Sof(H16F)=Sof(C21)=Sof(H21G)=Sof(H21H)=Sof(H21I)=Sof(C22)=
 Sof(H22G)=Sof(H22H)=Sof(H22I)=FVAR(1)
 Sof(C16C)=Sof(H16C)=Sof(H16D)=Sof(C21C)=Sof(H21D)=Sof(H21E)=Sof(H21F)=
 Sof(C22C)=Sof(H22D)=Sof(H22E)=Sof(H22F)=1-FVAR(2)
 Sof(C16A)=Sof(H16A)=Sof(H16B)=Sof(C21A)=Sof(H21A)=Sof(H21B)=Sof(H21C)=
 Sof(C22A)=Sof(H22A)=Sof(H22B)=Sof(H22C)=FVAR(2)
 Sof(C31C)=Sof(H31C)=Sof(H31D)=Sof(C36C)=Sof(H36D)=Sof(H36E)=Sof(H36F)=
 Sof(C37C)=Sof(H37D)=Sof(H37E)=Sof(H37F)=1-FVAR(3)
 Sof(C31A)=Sof(H31A)=Sof(H31B)=Sof(C36A)=Sof(H36A)=Sof(H36B)=Sof(H36C)=
 Sof(C37A)=Sof(H37A)=Sof(H37B)=Sof(H37C)=FVAR(3)
 Sof(F316)=Sof(F317)=Sof(F318)=1-FVAR(4)
 Sof(F216)=Sof(F217)=Sof(F218)=FVAR(4)
 Sof(F322)=Sof(F323)=Sof(F324)=Sof(C332)=1-FVAR(5)
 Sof(F222)=Sof(F223)=Sof(F224)=Sof(C232)=FVAR(5)
 Sof(F301)=Sof(F302)=Sof(F303)=1-FVAR(6)
 Sof(F201)=Sof(F202)=Sof(F203)=FVAR(6)
 Sof(F501)=Sof(F502)=Sof(F503)=1-FVAR(7)
 Sof(F401)=Sof(F402)=Sof(F403)=FVAR(7)
 Sof(F519)=Sof(F520)=Sof(F521)=1-FVAR(8)
 Sof(F419)=Sof(F420)=Sof(F421)=FVAR(8)
 Sof(F507)=Sof(F508)=Sof(F509)=1-FVAR(9)
 Sof(F407)=Sof(F408)=Sof(F409)=FVAR(9)
5.a Ternary CH refined with riding coordinates:
 C2(H2), C3(H3), C2A(H2A), C3A(H3A)
5.b Secondary CH2 refined with riding coordinates:
 C4(H4A,H4B), C5(H5A,H5B), C6(H6A,H6B), C7(H7A,H7B), C8(H8A,H8B), C9(H9A,H9B),
 C16(H16E,H16F), C16B(H16G,H16H), C19(H19C,H19D), C31(H31E,H31F), C34(H34C,
 H34D), C4A(H4AA,H4AB), C5A(H5AA,H5AB), C6A(H6AA,H6AB), C7A(H7AA,H7AB),
 C8A(H8AA,H8AB), C9A(H9AA,H9AB), C16A(H16A,H16B), C16C(H16C,H16D), C19A(H19A,
 H19B), C31A(H31A,H31B), C31C(H31C,H31D), C34A(H34A,H34B)
5.c Aromatic/amide H refined with riding coordinates:
 C86(H86), C88(H88), C90(H90), C91(H91), C202(H202), C204(H204), C206(H206),
 C210(H210), C212(H212), C214(H214), C218(H218), C220(H220), C222(H222),
 C226(H226), C228(H228), C230(H230), C402(H402), C404(H404), C406(H406),
 C410(H410), C412(H412), C414(H414), C418(H418), C420(H420), C422(H422),
 C426(H426), C428(H428), C430(H430)
5.d Idealised Me refined as rotating group:
 C1C(H1CA,H1CB,H1CC), C1D(H1DA,H1DB,H1DC), C21(H21G,H21H,H21I), C21B(H21J,H21K,
 H21L), C22(H22G,H22H,H22I), C22B(H22J,H22K,H22L), C23(H23D,H23E,H23F),
 C36(H36G,H36H,H36I), C38(H38D,H38E,H38F), C39(H39D,H39E,H39F), C21A(H21A,H21B,
 H21C), C21C(H21D,H21E,H21F), C22A(H22A,H22B,H22C), C22C(H22D,H22E,H22F),
 C23A(H23A,H23B,H23C), C24A(H24A,H24B,H24C), C36A(H36A,H36B,H36C), C36C(H36D,
 H36E,H36F), C37A(H37A,H37B,H37C), C37C(H37D,H37E,H37F), C38A(H38A,H38B,H38C),
 C39A(H39A,H39B,H39C)
;

loop_
_space_group_symop_operation_xyz
'x, y, z'
'-x, -y, -z'

loop_
_atom_site_label
_atom_site_type_symbol
_atom_site_fract_x
_atom_site_fract_y
_atom_site_fract_z
_atom_site_U_iso_or_equiv
_atom_site_adp_type
_atom_site_occupancy
_atom_site_site_symmetry_order
_atom_site_calc_flag
_atom_site_refinement_flags_posn
_atom_site_refinement_flags_adp
_atom_site_refinement_flags_occupancy
_atom_site_disorder_assembly
_atom_site_disorder_group
Rh1 Rh 0.24075(8) 0.92178(7) 0.36675(4) 0.0433(4) Uani 1 1 d . U . . .
O17 O 0.5140(7) 0.7644(6) 0.5164(4) 0.061(3) Uani 1 1 d D U . . .
O20 O 0.6343(8) 0.7737(7) 0.4085(4) 0.070(3) Uani 1 1 d . U . . .
O32 O 0.2350(8) 0.6967(7) 0.2831(4) 0.072(3) Uani 1 1 d . U . . .
O35 O 0.2224(7) 0.8673(7) 0.1897(4) 0.064(3) Uani 1 1 d . U . . .
N11 N 0.3975(8) 0.8230(7) 0.4523(4) 0.049(3) Uani 1 1 d . U . . .
N14 N 0.4716(9) 0.8252(7) 0.3850(4) 0.051(3) Uani 1 1 d . U . . .
N26 N 0.2342(9) 0.7897(8) 0.3228(5) 0.054(3) Uani 1 1 d . U . . .
N29 N 0.2297(8) 0.8979(7) 0.2645(4) 0.044(3) Uani 1 1 d . U . . .
C1C C 0.5116(13) 0.9264(11) 0.3159(6) 0.079(6) Uani 1 1 d . U . . .
H1CA H 0.4432 0.9618 0.3085 0.119 Uiso 1 1 calc R U . . .
H1CB H 0.5478 0.9340 0.2851 0.119 Uiso 1 1 calc R U . . .
H1CC H 0.5398 0.9401 0.3419 0.119 Uiso 1 1 calc R U . . .
C1D C 0.3349(12) 0.6783(10) 0.3903(6) 0.076(6) Uani 1 1 d . U . . .
H1DA H 0.3835 0.6676 0.3649 0.114 Uiso 1 1 calc R U . . .
H1DB H 0.3381 0.6267 0.4146 0.114 Uiso 1 1 calc R U . . .
H1DC H 0.3484 0.7132 0.4079 0.114 Uiso 1 1 calc R U . . .
C1G C 0.5180(11) 0.8353(11) 0.3352(6) 0.063(4) Uani 1 1 d . U . . .
C2 C 0.0823(10) 0.9858(9) 0.3597(5) 0.046(3) Uani 1 1 d . U . . .
H2 H 0.0485 0.9782 0.3321 0.055 Uiso 1 1 calc R U . . .
C3 C 0.1316(10) 1.0391(9) 0.3435(5) 0.042(3) Uani 1 1 d . U . . .
H3 H 0.1249 1.0693 0.3069 0.050 Uiso 1 1 calc R U . . .
C4 C 0.1824(11) 1.0645(9) 0.3791(5) 0.057(3) Uani 1 1 d . U . . .
H4A H 0.2354 1.0807 0.3609 0.068 Uiso 1 1 calc R U . . .
H4B H 0.2133 1.0162 0.4078 0.068 Uiso 1 1 calc R U . . .
C5 C 0.1179(12) 1.1351(10) 0.4008(6) 0.065(4) Uani 1 1 d . U . . .
H5A H 0.1610 1.1486 0.4205 0.078 Uiso 1 1 calc R U . . .
H5B H 0.0876 1.1836 0.3722 0.078 Uiso 1 1 calc R U . . .
C6 C 0.0365(12) 1.1183(11) 0.4348(6) 0.071(4) Uani 1 1 d . U . . .
H6A H 0.0647 1.0654 0.4605 0.085 Uiso 1 1 calc R U . . .
H6B H 0.0113 1.1608 0.4527 0.085 Uiso 1 1 calc R U . . .
C7 C -0.0486(11) 1.1166(10) 0.4061(6) 0.062(4) Uani 1 1 d . U . . .
H7A H -0.1102 1.1526 0.4160 0.075 Uiso 1 1 calc R U . . .
H7B H -0.0429 1.1393 0.3695 0.075 Uiso 1 1 calc R U . . .
C8 C -0.0549(11) 1.0333(9) 0.4148(6) 0.060(4) Uani 1 1 d . U . . .
H8A H -0.1036 1.0369 0.3901 0.072 Uiso 1 1 calc R U . . .
H8B H -0.0790 1.0174 0.4489 0.072 Uiso 1 1 calc R U . . .
C9 C 0.0412(11) 0.9661(10) 0.4106(6) 0.059(4) Uani 1 1 d . U . . .
H9A H 0.0890 0.9591 0.4369 0.071 Uiso 1 1 calc R U . . .
H9B H 0.0298 0.9142 0.4166 0.071 Uiso 1 1 calc R U . . .
C10 C 0.3780(10) 0.8469(9) 0.4019(5) 0.045(3) Uani 1 1 d . U . . .
C12 C 0.4963(11) 0.7889(9) 0.4659(6) 0.052(3) Uani 1 1 d . U . . .
C13 C 0.5412(12) 0.7925(10) 0.4234(6) 0.055(3) Uani 1 1 d . U . . .
C15 C 0.3409(9) 0.8196(7) 0.4998(5) 0.052(3) Uani 1 1 d D U . . .
C16 C 0.4247(10) 0.7634(14) 0.5395(6) 0.061(3) Uani 0.637(18) 1 d D U P A 1
H16E H 0.4177 0.7835 0.5697 0.073 Uiso 0.637(18) 1 calc R U P A 1
H16F H 0.4236 0.7074 0.5499 0.073 Uiso 0.637(18) 1 calc R U P A 1
C16B C 0.4264(11) 0.810(2) 0.5347(11) 0.061(3) Uani 0.363(18) 1 d D U P A 2
H16G H 0.4277 0.8641 0.5339 0.073 Uiso 0.363(18) 1 calc R U P A 2
H16H H 0.4186 0.7814 0.5699 0.073 Uiso 0.363(18) 1 calc R U P A 2
C19 C 0.6249(11) 0.7775(11) 0.3580(6) 0.071(4) Uani 1 1 d . U . . .
H19C H 0.6378 0.7222 0.3548 0.085 Uiso 1 1 calc R U . . .
H19D H 0.6735 0.7986 0.3387 0.085 Uiso 1 1 calc R U . . .
C21 C 0.2602(14) 0.7831(15) 0.5027(8) 0.066(5) Uani 0.637(18) 1 d D U P A 1
H21G H 0.2170 0.8108 0.4723 0.100 Uiso 0.637(18) 1 calc R U P A 1
H21H H 0.2226 0.7903 0.5325 0.100 Uiso 0.637(18) 1 calc R U P A 1
H21I H 0.2898 0.7250 0.5053 0.100 Uiso 0.637(18) 1 calc R U P A 1
C21B C 0.323(3) 0.7391(16) 0.5103(15) 0.066(5) Uani 0.363(18) 1 d D U P A 2
H21J H 0.2788 0.7426 0.4837 0.100 Uiso 0.363(18) 1 calc R U P A 2
H21K H 0.2935 0.7283 0.5430 0.100 Uiso 0.363(18) 1 calc R U P A 2
H21L H 0.3850 0.6949 0.5109 0.100 Uiso 0.363(18) 1 calc R U P A 2
C22 C 0.3015(19) 0.9059(9) 0.5062(9) 0.066(5) Uani 0.637(18) 1 d D U P A 1
H22G H 0.3559 0.9243 0.5081 0.100 Uiso 0.637(18) 1 calc R U P A 1
H22H H 0.2659 0.9055 0.5372 0.100 Uiso 0.637(18) 1 calc R U P A 1
H22I H 0.2575 0.9428 0.4772 0.100 Uiso 0.637(18) 1 calc R U P A 1
C22B C 0.2507(16) 0.8912(18) 0.5036(14) 0.066(5) Uani 0.363(18) 1 d D U P A 2
H22J H 0.2707 0.9341 0.5093 0.100 Uiso 0.363(18) 1 calc R U P A 2
H22K H 0.2130 0.8732 0.5318 0.100 Uiso 0.363(18) 1 calc R U P A 2
H22L H 0.2105 0.9125 0.4722 0.100 Uiso 0.363(18) 1 calc R U P A 2
C23 C 0.4815(11) 0.8060(12) 0.2978(6) 0.076(6) Uani 1 1 d . U . . .
H23D H 0.4900 0.7485 0.3123 0.114 Uiso 1 1 calc R U . . .
H23E H 0.5182 0.8125 0.2672 0.114 Uiso 1 1 calc R U . . .
H23F H 0.4122 0.8378 0.2894 0.114 Uiso 1 1 calc R U . . .
C25 C 0.2351(10) 0.8681(9) 0.3149(5) 0.048(3) Uani 1 1 d . U . . .
C27 C 0.2345(12) 0.7746(11) 0.2768(6) 0.060(3) Uani 1 1 d . U . . .
C28 C 0.2305(11) 0.8383(11) 0.2409(6) 0.057(3) Uani 1 1 d . U . . .
C30 C 0.2348(12) 0.7202(10) 0.3647(6) 0.061(4) Uani 1 1 d . U . . .
C31 C 0.2098(13) 0.6697(11) 0.3334(6) 0.070(4) Uani 1 1 d . U . . .
H31E H 0.2470 0.6111 0.3478 0.084 Uiso 1 1 calc R U . . .
H31F H 0.1394 0.6781 0.3345 0.084 Uiso 1 1 calc R U . . .
C33 C 0.2158(11) 0.9753(10) 0.2244(5) 0.049(3) Uani 1 1 d . U . . .
C34 C 0.2470(12) 0.9396(10) 0.1797(6) 0.064(4) Uani 1 1 d . U . . .
H34C H 0.2126 0.9795 0.1482 0.077 Uiso 1 1 calc R U . . .
H34D H 0.3180 0.9260 0.1759 0.077 Uiso 1 1 calc R U . . .
C36 C 0.1564(11) 0.7453(10) 0.4003(6) 0.062(5) Uani 1 1 d . U . . .
H36G H 0.1728 0.7789 0.4180 0.094 Uiso 1 1 calc R U . . .
H36H H 0.1513 0.6968 0.4250 0.094 Uiso 1 1 calc R U . . .
H36I H 0.0940 0.7766 0.3812 0.094 Uiso 1 1 calc R U . . .
C38 C 0.1072(10) 1.0239(9) 0.2183(5) 0.055(4) Uani 1 1 d . U . . .
H38D H 0.0728 0.9929 0.2082 0.082 Uiso 1 1 calc R U . . .
H38E H 0.0953 1.0757 0.1923 0.082 Uiso 1 1 calc R U . . .
H38F H 0.0834 1.0344 0.2504 0.082 Uiso 1 1 calc R U . . .
C39 C 0.2767(11) 1.0218(10) 0.2336(6) 0.065(5) Uani 1 1 d . U . . .
H39D H 0.2580 1.0375 0.2648 0.098 Uiso 1 1 calc R U . . .
H39E H 0.2659 1.0707 0.2053 0.098 Uiso 1 1 calc R U . . .
H39F H 0.3457 0.9874 0.2367 0.098 Uiso 1 1 calc R U . . .
Rh1A Rh 0.25859(9) 0.41424(8) 0.87858(5) 0.0561(5) Uani 1 1 d . U . . .
O17A O 0.5338(8) 0.2685(7) 1.0228(4) 0.077(3) Uani 1 1 d D U . . .
O20A O 0.6547(9) 0.2606(7) 0.9146(5) 0.085(3) Uani 1 1 d . U . . .
O32A O 0.2654(9) 0.1953(8) 0.7868(4) 0.086(3) Uani 1 1 d D U . . .
O35A O 0.2474(8) 0.3720(8) 0.6969(4) 0.083(3) Uani 1 1 d . U . . .
N11A N 0.4183(9) 0.3222(8) 0.9578(5) 0.059(3) Uani 1 1 d . U . . .
N14A N 0.4937(10) 0.3173(8) 0.8906(5) 0.061(3) Uani 1 1 d . U . . .
N26A N 0.2616(9) 0.2883(9) 0.8296(5) 0.066(3) Uani 1 1 d . U . . .
N29A N 0.2487(9) 0.4010(8) 0.7735(5) 0.064(3) Uani 1 1 d . U . . .
C2A C 0.1022(11) 0.4658(11) 0.8751(6) 0.065(4) Uani 1 1 d . U . . .
H2A H 0.0691 0.4534 0.8494 0.078 Uiso 1 1 calc R U . . .
C3A C 0.1411(11) 0.5283(11) 0.8555(6) 0.064(4) Uani 1 1 d . U . . .
H3A H 0.1305 0.5541 0.8182 0.077 Uiso 1 1 calc R U . . .
C4A C 0.1575(13) 0.5806(11) 0.8864(6) 0.078(4) Uani 1 1 d . U . . .
H4AA H 0.2139 0.5969 0.8737 0.094 Uiso 1 1 calc R U . . .
H4AB H 0.1730 0.5482 0.9221 0.094 Uiso 1 1 calc R U . . .
C5A C 0.0670(13) 0.6570(12) 0.8830(7) 0.090(4) Uani 1 1 d . U . . .
H5AA H 0.0427 0.6828 0.8473 0.108 Uiso 1 1 calc R U . . .
H5AB H 0.0849 0.6965 0.8950 0.108 Uiso 1 1 calc R U . . .
C6A C -0.0199(14) 0.6343(13) 0.9172(7) 0.099(5) Uani 1 1 d . U . . .
H6AA H 0.0092 0.5974 0.9506 0.119 Uiso 1 1 calc R U . . .
H6AB H -0.0674 0.6848 0.9228 0.119 Uiso 1 1 calc R U . . .
C7A C -0.0721(15) 0.5959(13) 0.8951(7) 0.098(5) Uani 1 1 d . U . . .
H7AA H -0.1430 0.6255 0.8949 0.118 Uiso 1 1 calc R U . . .
H7AB H -0.0542 0.5999 0.8596 0.118 Uiso 1 1 calc R U . . .
C8A C -0.0507(13) 0.5111(12) 0.9224(7) 0.083(4) Uani 1 1 d . U . . .
H8AA H -0.0885 0.4889 0.9057 0.099 Uiso 1 1 calc R U . . .
H8AB H -0.0739 0.5083 0.9569 0.099 Uiso 1 1 calc R U . . .
C9A C 0.0586(12) 0.4556(11) 0.9264(6) 0.075(4) Uani 1 1 d . U . . .
H9AA H 0.0952 0.4695 0.9493 0.090 Uiso 1 1 calc R U . . .
H9AB H 0.0643 0.3981 0.9410 0.090 Uiso 1 1 calc R U . . .
C10A C 0.3988(11) 0.3444(9) 0.9082(6) 0.053(3) Uani 1 1 d . U . . .
C12A C 0.5205(13) 0.2852(10) 0.9738(7) 0.067(3) Uani 1 1 d . U . . .
C13A C 0.5617(14) 0.2840(11) 0.9308(7) 0.071(3) Uani 1 1 d . U . . .
C15A C 0.3650(11) 0.3280(9) 1.0023(5) 0.074(4) Uani 1 1 d D U . . .
C16A C 0.4466(10) 0.3180(15) 1.0396(8) 0.075(3) Uani 0.72(2) 1 d D U P B 1
H16A H 0.4503 0.3715 1.0384 0.089 Uiso 0.72(2) 1 calc R U P B 1
H16B H 0.4348 0.2913 1.0746 0.089 Uiso 0.72(2) 1 calc R U P B 1
C16C C 0.4432(12) 0.269(3) 1.0443(11) 0.075(3) Uani 0.28(2) 1 d D U P B 2
H16C H 0.4345 0.2885 1.0748 0.089 Uiso 0.28(2) 1 calc R U P B 2
H16D H 0.4394 0.2138 1.0535 0.089 Uiso 0.28(2) 1 calc R U P B 2
C18A C 0.5406(13) 0.3269(12) 0.8409(7) 0.070(4) Uani 1 1 d . U . . .
C19A C 0.6457(12) 0.2721(11) 0.8622(6) 0.080(4) Uani 1 1 d . U . . .
H19A H 0.6621 0.2186 0.8555 0.096 Uiso 1 1 calc R U . . .
H19B H 0.6923 0.2975 0.8448 0.096 Uiso 1 1 calc R U . . .
C21A C 0.3257(19) 0.2581(15) 1.0207(10) 0.103(7) Uani 0.72(2) 1 d D U P B 1
H21A H 0.2768 0.2636 0.9959 0.155 Uiso 0.72(2) 1 calc R U P B 1
H21B H 0.2958 0.2599 1.0532 0.155 Uiso 0.72(2) 1 calc R U P B 1
H21C H 0.3794 0.2061 1.0249 0.155 Uiso 0.72(2) 1 calc R U P B 1
C21C C 0.273(2) 0.305(3) 1.0075(18) 0.103(7) Uani 0.28(2) 1 d D U P B 2
H21D H 0.2854 0.2571 0.9956 0.155 Uiso 0.28(2) 1 calc R U P B 2
H21E H 0.2191 0.3506 0.9872 0.155 Uiso 0.28(2) 1 calc R U P B 2
H21F H 0.2566 0.2934 1.0430 0.155 Uiso 0.28(2) 1 calc R U P B 2
C22A C 0.2856(16) 0.4122(12) 0.9925(9) 0.103(7) Uani 0.72(2) 1 d D U P B 1
H22A H 0.2321 0.4150 0.9716 0.155 Uiso 0.72(2) 1 calc R U P B 1
H22B H 0.3128 0.4538 0.9750 0.155 Uiso 0.72(2) 1 calc R U P B 1
H22C H 0.2610 0.4217 1.0247 0.155 Uiso 0.72(2) 1 calc R U P B 1
C22C C 0.344(4) 0.4166(16) 1.002(2) 0.103(7) Uani 0.28(2) 1 d D U P B 2
H22D H 0.2974 0.4532 0.9739 0.155 Uiso 0.28(2) 1 calc R U P B 2
H22E H 0.4042 0.4282 0.9984 0.155 Uiso 0.28(2) 1 calc R U P B 2
H22F H 0.3152 0.4249 1.0339 0.155 Uiso 0.28(2) 1 calc R U P B 2
C23A C 0.5029(14) 0.3009(15) 0.8040(7) 0.117(8) Uani 1 1 d . U . . .
H23A H 0.4354 0.3366 0.7939 0.175 Uiso 1 1 calc R U . . .
H23B H 0.5052 0.2449 0.8187 0.175 Uiso 1 1 calc R U . . .
H23C H 0.5427 0.3035 0.7743 0.175 Uiso 1 1 calc R U . . .
C24A C 0.5363(15) 0.4165(13) 0.8240(7) 0.113(8) Uani 1 1 d . U . . .
H24A H 0.5641 0.4275 0.7909 0.170 Uiso 1 1 calc R U . . .
H24B H 0.5737 0.4256 0.8486 0.170 Uiso 1 1 calc R U . . .
H24C H 0.4683 0.4531 0.8219 0.170 Uiso 1 1 calc R U . . .
C25A C 0.2543(12) 0.3650(11) 0.8262(6) 0.064(4) Uani 1 1 d . U . . .
C27A C 0.2573(13) 0.2739(12) 0.7847(7) 0.073(3) Uani 1 1 d . U . . .
C28A C 0.2520(13) 0.3411(12) 0.7487(7) 0.072(3) Uani 1 1 d . U . . .
C30A C 0.2566(10) 0.2184(9) 0.8694(6) 0.076(4) Uani 1 1 d D U . . .
C31A C 0.230(2) 0.1728(16) 0.8359(6) 0.080(3) Uani 0.61(3) 1 d D U P C 1
H31A H 0.2605 0.1133 0.8510 0.096 Uiso 0.61(3) 1 calc R U P C 1
H31B H 0.1589 0.1871 0.8335 0.096 Uiso 0.61(3) 1 calc R U P C 1
C31C C 0.272(3) 0.1554(12) 0.8393(6) 0.080(3) Uani 0.39(3) 1 d D U P C 2
H31C H 0.3372 0.1123 0.8486 0.096 Uiso 0.39(3) 1 calc R U P C 2
H31D H 0.2222 0.1295 0.8475 0.096 Uiso 0.39(3) 1 calc R U P C 2
C33A C 0.2276(13) 0.4790(11) 0.7333(6) 0.067(4) Uani 1 1 d . U . . .
C34A C 0.2699(13) 0.4451(12) 0.6896(6) 0.079(4) Uani 1 1 d . U . . .
H34A H 0.2403 0.4849 0.6571 0.095 Uiso 1 1 calc R U . . .
H34B H 0.3413 0.4323 0.6896 0.095 Uiso 1 1 calc R U . . .
C36A C 0.181(2) 0.2353(19) 0.9089(11) 0.088(7) Uani 0.61(3) 1 d D U P C 1
H36A H 0.1877 0.1843 0.9347 0.132 Uiso 0.61(3) 1 calc R U P C 1
H36B H 0.1159 0.2593 0.8927 0.132 Uiso 0.61(3) 1 calc R U P C 1
H36C H 0.1925 0.2733 0.9249 0.132 Uiso 0.61(3) 1 calc R U P C 1
C36C C 0.1497(17) 0.248(3) 0.8840(18) 0.088(7) Uani 0.39(3) 1 d D U P C 2
H36D H 0.1236 0.2043 0.8894 0.132 Uiso 0.39(3) 1 calc R U P C 2
H36E H 0.1112 0.2949 0.8568 0.132 Uiso 0.39(3) 1 calc R U P C 2
H36F H 0.1464 0.2646 0.9151 0.132 Uiso 0.39(3) 1 calc R U P C 2
C37A C 0.3615(14) 0.1737(17) 0.8915(13) 0.088(7) Uani 0.61(3) 1 d D U P C 1
H37A H 0.3751 0.2009 0.9146 0.132 Uiso 0.61(3) 1 calc R U P C 1
H37B H 0.4068 0.1742 0.8641 0.132 Uiso 0.61(3) 1 calc R U P C 1
H37C H 0.3698 0.1174 0.9098 0.132 Uiso 0.61(3) 1 calc R U P C 1
C37C C 0.328(3) 0.182(2) 0.9159(13) 0.088(7) Uani 0.39(3) 1 d D U P C 2
H37D H 0.3261 0.1281 0.9342 0.132 Uiso 0.39(3) 1 calc R U P C 2
H37E H 0.3091 0.2175 0.9381 0.132 Uiso 0.39(3) 1 calc R U P C 2
H37F H 0.3941 0.1763 0.9051 0.132 Uiso 0.39(3) 1 calc R U P C 2
C38A C 0.1186(11) 0.5250(11) 0.7260(6) 0.079(6) Uani 1 1 d . U . . .
H38A H 0.0869 0.4928 0.7153 0.118 Uiso 1 1 calc R U . . .
H38B H 0.1059 0.5771 0.7002 0.118 Uiso 1 1 calc R U . . .
H38C H 0.0927 0.5349 0.7580 0.118 Uiso 1 1 calc R U . . .
C39A C 0.2844(13) 0.5272(11) 0.7446(6) 0.082(6) Uani 1 1 d . U . . .
H39A H 0.2642 0.5403 0.7764 0.123 Uiso 1 1 calc R U . . .
H39B H 0.2717 0.5776 0.7173 0.123 Uiso 1 1 calc R U . . .
H39C H 0.3541 0.4950 0.7474 0.123 Uiso 1 1 calc R U . . .
F10 F 0.3022(9) 0.8503(10) 0.6345(5) 0.146(5) Uani 1 1 d . U . . .
F11 F 0.4698(10) 0.7333(9) 0.6612(5) 0.153(5) Uani 1 1 d . U . . .
F201 F 0.4031(8) 0.5976(14) 0.6403(6) 0.086(5) Uani 0.56(2) 1 d D U P D 1
F202 F 0.4806(19) 0.4708(11) 0.6563(10) 0.125(8) Uani 0.56(2) 1 d D U P D 1
F203 F 0.5125(13) 0.5392(18) 0.6992(4) 0.094(6) Uani 0.56(2) 1 d D U P D 1
F204 F 0.5259(7) 0.5983(6) 0.4606(3) 0.087(3) Uani 1 1 d . U . . .
F205 F 0.6382(7) 0.4788(6) 0.4837(3) 0.077(3) Uani 1 1 d . U . . .
F206 F 0.6766(7) 0.5839(6) 0.4500(3) 0.071(3) Uani 1 1 d . U . . .
F207 F 0.5442(7) 1.0113(6) 0.5554(4) 0.093(3) Uani 1 1 d . U . . .
F208 F 0.4684(7) 0.9284(6) 0.5809(4) 0.084(3) Uani 1 1 d . U . . .
F209 F 0.5747(7) 0.9259(6) 0.6287(4) 0.099(4) Uani 1 1 d . U . . .
F210 F 0.7132(11) 0.9154(10) 0.4114(5) 0.172(7) Uani 1 1 d . U . . .
F211 F 0.8307(14) 0.9096(11) 0.4480(5) 0.187(8) Uani 1 1 d . U . . .
F212 F 0.8221(9) 0.8126(7) 0.4246(4) 0.119(4) Uani 1 1 d . U . . .
F213 F 1.2208(9) 0.5919(8) 0.5758(6) 0.141(5) Uani 1 1 d . U . . .
F214 F 1.1097(8) 0.6969(8) 0.5273(4) 0.113(4) Uani 1 1 d . U . . .
F215 F 1.1222(8) 0.6751(7) 0.6058(4) 0.105(4) Uani 1 1 d . U . . .
F216 F 1.1498(9) 0.3574(9) 0.5692(12) 0.116(7) Uani 0.655(18) 1 d D U P E 1
F217 F 1.042(2) 0.3381(7) 0.6171(6) 0.096(6) Uani 0.655(18) 1 d D U P E 1
F218 F 1.0117(15) 0.3805(8) 0.5400(8) 0.098(5) Uani 0.655(18) 1 d D U P E 1
F219 F 0.7659(12) 0.7414(8) 0.8044(5) 0.148(6) Uani 1 1 d . U . . .
F220 F 0.8755(10) 0.7590(10) 0.7609(6) 0.170(6) Uani 1 1 d . U . . .
F221 F 0.7333(12) 0.8168(8) 0.7331(5) 0.150(5) Uani 1 1 d . U . . .
F222 F 0.8817(19) 0.4375(11) 0.8316(6) 0.111(7) Uani 0.595(11) 1 d D U P F 1
F223 F 0.9215(19) 0.3934(8) 0.7665(9) 0.160(9) Uani 0.595(11) 1 d D U P F 1
F224 F 0.7722(16) 0.4265(12) 0.7881(9) 0.120(7) Uani 0.595(11) 1 d D U P F 1
F301 F 0.5218(14) 0.4633(9) 0.6804(9) 0.086(5) Uani 0.44(2) 1 d D U P D 2
F302 F 0.473(2) 0.5840(17) 0.6857(9) 0.125(8) Uani 0.44(2) 1 d D U P D 2
F303 F 0.4066(11) 0.554(2) 0.6312(6) 0.094(6) Uani 0.44(2) 1 d D U P D 2
F316 F 0.9867(12) 0.3634(15) 0.573(2) 0.116(7) Uani 0.345(18) 1 d D U P E 2
F317 F 1.111(3) 0.3763(11) 0.5383(12) 0.096(6) Uani 0.345(18) 1 d D U P E 2
F318 F 1.111(3) 0.3360(9) 0.6163(10) 0.098(5) Uani 0.345(18) 1 d D U P E 2
F322 F 0.835(3) 0.3982(10) 0.7715(11) 0.111(7) Uani 0.405(11) 1 d D U P F 2
F323 F 0.780(3) 0.4627(16) 0.8274(12) 0.160(9) Uani 0.405(11) 1 d D U P F 2
F324 F 0.934(2) 0.4227(14) 0.8137(12) 0.120(7) Uani 0.405(11) 1 d D U P F 2
C86 C 0.3226(16) 0.9189(14) 0.6898(8) 0.106(5) Uani 1 1 d . U . . .
H86 H 0.2617 0.9616 0.6793 0.127 Uiso 1 1 calc R U . . .
C87 C 0.4462(18) 0.7942(15) 0.6824(8) 0.099(5) Uani 1 1 d . U . . .
C88 C 0.5101(16) 0.7876(15) 0.7217(8) 0.108(5) Uani 1 1 d . U . . .
H88 H 0.5685 0.7428 0.7338 0.129 Uiso 1 1 calc R U . . .
C89 C 0.3556(18) 0.8519(15) 0.6700(8) 0.102(5) Uani 1 1 d . U . . .
C90 C 0.4753(16) 0.8559(14) 0.7402(8) 0.103(5) Uani 1 1 d . U . . .
H90 H 0.5163 0.8594 0.7643 0.123 Uiso 1 1 calc R U . . .
C91 C 0.3868(16) 0.9185(14) 0.7267(8) 0.107(5) Uani 1 1 d . U . . .
H91 H 0.3687 0.9616 0.7421 0.128 Uiso 1 1 calc R U . . .
C201 C 0.7057(10) 0.5993(8) 0.5947(5) 0.038(3) Uani 1 1 d . U . . .
C202 C 0.6363(10) 0.5836(8) 0.6280(5) 0.043(3) Uani 1 1 d . U . . .
H202 H 0.6381 0.5907 0.6607 0.051 Uiso 1 1 calc R U . . .
C203 C 0.5645(10) 0.5581(8) 0.6157(5) 0.049(3) Uani 1 1 d D U . . .
C204 C 0.5585(10) 0.5491(8) 0.5683(5) 0.044(3) Uani 1 1 d . U . . .
H204 H 0.5095 0.5318 0.5593 0.052 Uiso 1 1 calc R U . . .
C205 C 0.6259(10) 0.5660(9) 0.5341(5) 0.045(3) Uani 1 1 d . U . . .
C206 C 0.6966(10) 0.5910(8) 0.5479(5) 0.039(3) Uani 1 1 d . U . . .
H206 H 0.7413 0.6030 0.5235 0.047 Uiso 1 1 calc R U . . .
C207 C 0.4912(10) 0.5409(6) 0.6527(5) 0.064(4) Uani 1 1 d D U . . .
C208 C 0.6157(13) 0.5580(11) 0.4814(6) 0.059(4) Uani 1 1 d . U . . .
C209 C 0.7449(11) 0.7342(9) 0.5728(5) 0.049(3) Uani 1 1 d . U . . .
C210 C 0.6672(11) 0.7939(9) 0.5886(6) 0.053(3) Uani 1 1 d . U . . .
H210 H 0.6388 0.7788 0.6198 0.064 Uiso 1 1 calc R U . . .
C211 C 0.6320(12) 0.8750(10) 0.5587(6) 0.059(3) Uani 1 1 d . U . . .
C212 C 0.6662(11) 0.9001(10) 0.5109(6) 0.062(4) Uani 1 1 d . U . . .
H212 H 0.6395 0.9548 0.4907 0.074 Uiso 1 1 calc R U . . .
C213 C 0.7409(12) 0.8423(10) 0.4941(6) 0.057(3) Uani 1 1 d . U . . .
C214 C 0.7758(11) 0.7613(9) 0.5246(5) 0.049(3) Uani 1 1 d . U . . .
H214 H 0.8238 0.7222 0.5115 0.059 Uiso 1 1 calc R U . . .
C215 C 0.5551(14) 0.9334(12) 0.5802(7) 0.069(4) Uani 1 1 d . U . . .
C216 C 0.7803(14) 0.8685(13) 0.4463(7) 0.064(4) Uani 1 1 d . U . . .
C217 C 0.8919(11) 0.5940(10) 0.5922(5) 0.051(3) Uani 1 1 d . U . . .
C218 C 0.9613(11) 0.6318(10) 0.5864(5) 0.053(3) Uani 1 1 d . U . . .
H218 H 0.9409 0.6864 0.5881 0.064 Uiso 1 1 calc R U . . .
C219 C 1.0595(12) 0.5932(10) 0.5784(6) 0.057(3) Uani 1 1 d . U . . .
C220 C 1.0920(12) 0.5117(10) 0.5736(5) 0.061(4) Uani 1 1 d . U . . .
H220 H 1.1575 0.4850 0.5666 0.073 Uiso 1 1 calc R U . . .
C221 C 1.0252(10) 0.4748(10) 0.5794(5) 0.055(3) Uani 1 1 d D U . . .
C222 C 0.9288(10) 0.5120(9) 0.5891(5) 0.050(3) Uani 1 1 d . U . . .
H222 H 0.8860 0.4822 0.5939 0.060 Uiso 1 1 calc R U . . .
C223 C 1.1271(13) 0.6400(11) 0.5691(7) 0.058(4) Uani 1 1 d . U . . .
C224 C 1.0575(8) 0.3892(11) 0.5767(4) 0.064(4) Uani 1 1 d D U . . .
C225 C 0.7922(11) 0.6304(10) 0.6668(5) 0.051(3) Uani 1 1 d . U . . .
C226 C 0.7934(10) 0.6875(10) 0.6885(5) 0.050(3) Uani 1 1 d . U . . .
H226 H 0.7886 0.7389 0.6662 0.060 Uiso 1 1 calc R U . . .
C227 C 0.8005(12) 0.6796(11) 0.7384(6) 0.070(4) Uani 1 1 d . U . . .
C228 C 0.8201(13) 0.5981(11) 0.7727(7) 0.078(4) Uani 1 1 d . U . . .
H228 H 0.8262 0.5882 0.8082 0.093 Uiso 1 1 calc R U . . .
C229 C 0.8295(11) 0.5353(11) 0.7512(6) 0.077(3) Uani 1 1 d D U . . .
C230 C 0.8164(11) 0.5494(10) 0.7010(6) 0.063(4) Uani 1 1 d . U . . .
H230 H 0.8231 0.5051 0.6879 0.075 Uiso 1 1 calc R U . . .
C231 C 0.8001(17) 0.7453(13) 0.7613(8) 0.080(5) Uani 1 1 d . U . . .
C232 C 0.8522(11) 0.4447(14) 0.7857(7) 0.089(4) Uani 0.595(11) 1 d D U P F 1
C332 C 0.8452(13) 0.4513(14) 0.7927(8) 0.089(4) Uani 0.405(11) 1 d D U P F 2
B200 B 0.7841(13) 0.6378(11) 0.6076(6) 0.045(3) Uani 1 1 d . U . . .
F401 F 0.5857(12) 0.9683(15) 0.8826(5) 0.101(6) Uani 0.759(13) 1 d D U P G 1
F402 F 0.5755(12) 0.8825(8) 0.8489(8) 0.099(5) Uani 0.759(13) 1 d D U P G 1
F403 F 0.4918(8) 1.0049(12) 0.8191(5) 0.100(6) Uani 0.759(13) 1 d D U P G 1
F404 F 0.4392(7) 0.9024(6) 1.0520(3) 0.081(3) Uani 1 1 d . U . . .
F405 F 0.3504(6) 1.0250(5) 1.0210(3) 0.062(2) Uani 1 1 d . U . . .
F406 F 0.2854(7) 0.9343(6) 1.0500(3) 0.070(3) Uani 1 1 d . U . . .
F407 F 0.0520(12) 1.2064(7) 0.7048(4) 0.124(6) Uani 0.85(2) 1 d D U P H 1
F408 F 0.1853(8) 1.1107(9) 0.7092(3) 0.083(4) Uani 0.85(2) 1 d D U P H 1
F409 F 0.0561(14) 1.0968(11) 0.6926(3) 0.131(6) Uani 0.85(2) 1 d D U P H 1
F410 F -0.1158(8) 1.2290(7) 0.8568(4) 0.113(4) Uani 1 1 d . U . . .
F411 F -0.0117(8) 1.1666(8) 0.9194(5) 0.140(5) Uani 1 1 d . U . . .
F412 F -0.1190(7) 1.1232(6) 0.9086(4) 0.090(3) Uani 1 1 d . U . . .
F413 F -0.1400(8) 0.8618(10) 0.9128(5) 0.167(7) Uani 1 1 d . U . . .
F414 F -0.1358(9) 0.8946(10) 0.9821(6) 0.159(6) Uani 1 1 d . U . . .
F415 F -0.1328(8) 0.7788(9) 0.9845(5) 0.125(4) Uani 1 1 d . U . . .
F416 F 0.2081(10) 0.5795(7) 1.0263(5) 0.143(5) Uani 1 1 d . U . . .
F417 F 0.2059(10) 0.6430(8) 1.0792(4) 0.129(5) Uani 1 1 d . U . . .
F418 F 0.3193(8) 0.6262(6) 1.0271(4) 0.105(4) Uani 1 1 d . U . . .
F419 F 0.1988(8) 0.7523(8) 0.7003(4) 0.092(5) Uani 0.876(16) 1 d D U P I 1
F420 F 0.1073(11) 0.7219(11) 0.7569(4) 0.133(6) Uani 0.876(16) 1 d D U P I 1
F421 F 0.0859(11) 0.8446(9) 0.7213(6) 0.173(9) Uani 0.876(16) 1 d D U P I 1
F422 F 0.5019(8) 0.6089(7) 0.7997(5) 0.134(5) Uani 1 1 d . U . . .
F423 F 0.4687(10) 0.5880(7) 0.8810(5) 0.139(5) Uani 1 1 d . U . . .
F424 F 0.5396(8) 0.6786(8) 0.8403(4) 0.118(4) Uani 1 1 d . U . . .
F501 F 0.514(3) 0.943(4) 0.8165(10) 0.101(6) Uani 0.241(13) 1 d D U P G 2
F502 F 0.530(4) 1.0206(18) 0.855(2) 0.099(5) Uani 0.241(13) 1 d D U P G 2
F503 F 0.6095(9) 0.896(3) 0.8800(15) 0.100(6) Uani 0.241(13) 1 d D U P G 2
F507 F 0.125(6) 1.0689(13) 0.6981(9) 0.124(6) Uani 0.15(2) 1 d D U P H 2
F508 F 0.0118(17) 1.178(4) 0.6966(8) 0.083(4) Uani 0.15(2) 1 d D U P H 2
F509 F 0.156(5) 1.165(4) 0.7117(7) 0.131(6) Uani 0.15(2) 1 d D U P H 2
F519 F 0.0625(15) 0.791(6) 0.7521(18) 0.092(5) Uani 0.124(16) 1 d D U P I 2
F520 F 0.152(6) 0.826(4) 0.6957(11) 0.133(6) Uani 0.124(16) 1 d D U P I 2
F521 F 0.178(4) 0.7027(19) 0.730(3) 0.173(9) Uani 0.124(16) 1 d D U P I 2
C401 C 0.2953(10) 0.9028(8) 0.9062(5) 0.039(3) Uani 1 1 d . U . . .
C402 C 0.3706(10) 0.9168(8) 0.8765(5) 0.041(3) Uani 1 1 d . U . . .
H402 H 0.3729 0.9129 0.8428 0.049 Uiso 1 1 calc R U . . .
C403 C 0.4427(10) 0.9365(7) 0.8951(5) 0.045(3) Uani 1 1 d D U . . .
C404 C 0.4396(10) 0.9471(8) 0.9431(5) 0.041(3) Uani 1 1 d . U . . .
H404 H 0.4882 0.9610 0.9558 0.050 Uiso 1 1 calc R U . . .
C405 C 0.3622(10) 0.9364(8) 0.9715(5) 0.041(3) Uani 1 1 d . U . . .
C406 C 0.2921(10) 0.9138(8) 0.9551(5) 0.038(3) Uani 1 1 d . U . . .
H406 H 0.2415 0.9057 0.9764 0.046 Uiso 1 1 calc R U . . .
C407 C 0.5226(11) 0.9484(6) 0.8620(5) 0.062(4) Uani 1 1 d D U . . .
C408 C 0.3567(12) 0.9505(11) 1.0239(6) 0.053(4) Uani 1 1 d . U . . .
C409 C 0.1343(11) 0.9791(10) 0.8508(6) 0.054(3) Uani 1 1 d . U . . .
C410 C 0.1389(11) 1.0154(9) 0.7997(6) 0.055(3) Uani 1 1 d . U . . .
H410 H 0.1830 0.9841 0.7804 0.066 Uiso 1 1 calc R U . . .
C411 C 0.0822(9) 1.0953(8) 0.7754(6) 0.057(3) Uani 1 1 d D U . . .
C412 C 0.0159(11) 1.1423(10) 0.8025(6) 0.059(3) Uani 1 1 d . U . . .
H412 H -0.0242 1.1965 0.7860 0.071 Uiso 1 1 calc R U . . .
C413 C 0.0088(12) 1.1096(10) 0.8536(6) 0.058(3) Uani 1 1 d . U . . .
C414 C 0.0664(10) 1.0283(9) 0.8783(6) 0.051(3) Uani 1 1 d . U . . .
H414 H 0.0600 1.0063 0.9133 0.062 Uiso 1 1 calc R U . . .
C415 C 0.0940(7) 1.1270(7) 0.7204(7) 0.064(4) Uani 1 1 d D U . . .
C416 C -0.0584(14) 1.1576(13) 0.8841(7) 0.067(4) Uani 1 1 d . U . . .
C417 C 0.1502(11) 0.8398(10) 0.9247(5) 0.051(3) Uani 1 1 d . U . . .
C418 C 0.0501(11) 0.8588(10) 0.9229(6) 0.057(3) Uani 1 1 d . U . . .
H418 H 0.0101 0.9044 0.8977 0.069 Uiso 1 1 calc R U . . .
C419 C 0.0082(13) 0.8104(11) 0.9586(6) 0.068(4) Uani 1 1 d . U . . .
C420 C 0.0653(13) 0.7418(11) 0.9944(6) 0.072(4) Uani 1 1 d . U . . .
H420 H 0.0358 0.7098 1.0184 0.086 Uiso 1 1 calc R U . . .
C421 C 0.1678(13) 0.7196(11) 0.9949(6) 0.065(3) Uani 1 1 d . U . . .
C422 C 0.2093(12) 0.7673(10) 0.9604(5) 0.056(3) Uani 1 1 d . U . . .
H422 H 0.2782 0.7518 0.9603 0.067 Uiso 1 1 calc R U . . .
C423 C -0.1026(15) 0.8366(15) 0.9551(9) 0.080(5) Uani 1 1 d . U . . .
C424 C 0.2256(15) 0.6438(13) 1.0342(8) 0.073(4) Uani 1 1 d . U . . .
C425 C 0.2448(11) 0.8293(10) 0.8449(6) 0.053(3) Uani 1 1 d . U . . .
C426 C 0.1896(11) 0.8261(9) 0.8074(5) 0.050(3) Uani 1 1 d . U . . .
H426 H 0.1248 0.8641 0.8014 0.060 Uiso 1 1 calc R U . . .
C427 C 0.2187(10) 0.7735(8) 0.7778(5) 0.061(3) Uani 1 1 d D U . . .
C428 C 0.3067(12) 0.7153(10) 0.7875(6) 0.064(4) Uani 1 1 d . U . . .
H428 H 0.3261 0.6759 0.7692 0.077 Uiso 1 1 calc R U . . .
C429 C 0.3708(12) 0.7120(10) 0.8248(6) 0.067(3) Uani 1 1 d . U . . .
C430 C 0.3389(11) 0.7666(10) 0.8542(6) 0.060(3) Uani 1 1 d . U . . .
H430 H 0.3807 0.7619 0.8808 0.072 Uiso 1 1 calc R U . . .
C431 C 0.1529(10) 0.7732(7) 0.7390(6) 0.075(4) Uani 1 1 d D U . . .
C432 C 0.4713(15) 0.6450(14) 0.8382(8) 0.081(5) Uani 1 1 d . U . . .
B400 B 0.2095(13) 0.8852(11) 0.8830(7) 0.049(3) Uani 1 1 d . U . . .

loop_
_atom_site_aniso_label
_atom_site_aniso_U_11
_atom_site_aniso_U_22
_atom_site_aniso_U_33
_atom_site_aniso_U_23
_atom_site_aniso_U_13
_atom_site_aniso_U_12
Rh1 0.0370(7) 0.0446(8) 0.0540(8) -0.0230(6) 0.0056(6) -0.0143(6)
O17 0.061(4) 0.060(4) 0.061(4) -0.012(4) -0.007(4) -0.021(4)
O20 0.058(5) 0.073(5) 0.077(5) -0.020(4) 0.003(4) -0.021(4)
O32 0.078(5) 0.066(5) 0.079(5) -0.027(4) -0.005(4) -0.026(4)
O35 0.067(5) 0.067(5) 0.058(5) -0.026(4) 0.002(4) -0.016(4)
N11 0.050(4) 0.047(4) 0.052(4) -0.018(4) -0.002(4) -0.014(4)
N14 0.044(4) 0.050(5) 0.056(5) -0.015(4) 0.003(4) -0.014(4)
N26 0.060(5) 0.052(5) 0.054(5) -0.025(4) 0.001(4) -0.017(4)
N29 0.047(4) 0.048(4) 0.041(4) -0.020(4) 0.000(4) -0.016(4)
C1C 0.083(13) 0.106(16) 0.089(13) -0.049(12) 0.039(10) -0.069(12)
C1D 0.077(13) 0.041(11) 0.109(14) -0.024(10) -0.023(11) -0.013(10)
C1G 0.055(5) 0.065(6) 0.067(5) -0.017(5) 0.005(5) -0.020(5)
C2 0.044(5) 0.048(5) 0.055(5) -0.022(4) 0.001(4) -0.022(4)
C3 0.041(5) 0.044(5) 0.044(5) -0.015(4) 0.006(4) -0.018(4)
C4 0.056(5) 0.055(5) 0.059(5) -0.014(5) 0.004(5) -0.020(4)
C5 0.065(6) 0.064(6) 0.067(6) -0.021(5) 0.009(5) -0.024(5)
C6 0.073(6) 0.069(6) 0.068(6) -0.022(5) 0.009(5) -0.019(5)
C7 0.060(5) 0.062(6) 0.062(5) -0.020(5) 0.011(5) -0.019(5)
C8 0.055(5) 0.058(6) 0.067(5) -0.018(5) 0.008(5) -0.020(5)
C9 0.054(5) 0.055(5) 0.067(5) -0.017(5) 0.007(5) -0.019(4)
C10 0.042(5) 0.045(5) 0.049(5) -0.017(4) 0.000(5) -0.015(4)
C12 0.051(5) 0.053(5) 0.056(5) -0.017(4) -0.005(4) -0.019(4)
C13 0.050(5) 0.056(5) 0.059(5) -0.015(4) 0.002(4) -0.018(4)
C15 0.055(5) 0.053(5) 0.052(5) -0.017(4) -0.003(4) -0.022(4)
C16 0.063(4) 0.059(4) 0.058(4) -0.016(4) 0.000(4) -0.017(4)
C16B 0.063(4) 0.059(4) 0.058(4) -0.016(4) 0.000(4) -0.017(4)
C19 0.060(5) 0.072(6) 0.076(6) -0.020(5) 0.011(5) -0.021(5)
C21 0.055(13) 0.071(11) 0.065(9) -0.023(9) 0.038(10) -0.015(9)
C21B 0.055(13) 0.071(11) 0.065(9) -0.023(9) 0.038(10) -0.015(9)
C22 0.055(13) 0.071(11) 0.065(9) -0.023(9) 0.038(10) -0.015(9)
C22B 0.055(13) 0.071(11) 0.065(9) -0.023(9) 0.038(10) -0.015(9)
C23 0.046(10) 0.116(16) 0.084(12) -0.056(12) -0.008(9) -0.028(11)
C25 0.048(5) 0.048(5) 0.050(5) -0.016(5) 0.001(5) -0.018(4)
C27 0.066(5) 0.056(5) 0.061(5) -0.023(4) -0.001(4) -0.019(4)
C28 0.062(5) 0.057(5) 0.053(5) -0.022(4) 0.002(4) -0.015(4)
C30 0.062(5) 0.059(5) 0.067(6) -0.020(5) -0.003(5) -0.024(5)
C31 0.074(6) 0.065(6) 0.076(6) -0.021(5) -0.006(5) -0.027(5)
C33 0.051(5) 0.052(5) 0.044(5) -0.015(4) 0.007(5) -0.019(4)
C34 0.064(5) 0.064(6) 0.059(5) -0.018(5) 0.009(5) -0.017(5)
C36 0.065(11) 0.056(11) 0.069(11) 0.001(9) -0.009(9) -0.036(10)
C38 0.051(10) 0.058(11) 0.050(10) -0.004(8) 0.008(8) -0.023(9)
C39 0.062(11) 0.067(12) 0.075(12) -0.017(10) 0.024(9) -0.038(10)
Rh1A 0.0438(8) 0.0550(9) 0.0728(9) -0.0248(7) 0.0115(7) -0.0172(7)
O17A 0.076(5) 0.077(5) 0.074(5) -0.023(4) -0.005(4) -0.019(4)
O20A 0.075(5) 0.084(5) 0.092(5) -0.029(4) 0.002(4) -0.018(4)
O32A 0.089(5) 0.081(5) 0.091(5) -0.031(4) -0.004(4) -0.027(4)
O35A 0.084(5) 0.083(5) 0.078(5) -0.030(4) 0.009(4) -0.020(4)
N11A 0.059(5) 0.058(5) 0.058(5) -0.021(4) 0.008(4) -0.015(4)
N14A 0.061(5) 0.060(5) 0.064(5) -0.023(4) 0.006(4) -0.019(4)
N26A 0.065(5) 0.064(5) 0.072(5) -0.022(4) 0.000(4) -0.025(4)
N29A 0.061(5) 0.063(5) 0.068(5) -0.014(4) 0.007(4) -0.026(4)
C2A 0.060(6) 0.074(6) 0.064(6) -0.022(5) 0.003(5) -0.025(5)
C3A 0.067(6) 0.064(6) 0.062(6) -0.024(5) 0.009(5) -0.019(5)
C4A 0.078(6) 0.077(6) 0.078(6) -0.019(5) 0.004(5) -0.028(5)
C5A 0.094(6) 0.086(6) 0.090(6) -0.031(5) 0.010(5) -0.028(5)
C6A 0.098(6) 0.096(6) 0.100(6) -0.034(5) 0.014(5) -0.026(5)
C7A 0.091(6) 0.099(6) 0.096(6) -0.027(5) 0.012(5) -0.025(5)
C8A 0.078(6) 0.087(6) 0.082(6) -0.025(5) 0.009(5) -0.028(5)
C9A 0.070(6) 0.076(6) 0.076(6) -0.017(5) 0.007(5) -0.026(5)
C10A 0.051(5) 0.055(5) 0.059(5) -0.021(5) 0.000(5) -0.020(4)
C12A 0.067(5) 0.065(5) 0.068(5) -0.021(4) 0.003(5) -0.020(4)
C13A 0.067(5) 0.070(5) 0.076(5) -0.024(4) 0.002(5) -0.023(4)
C15A 0.072(5) 0.071(5) 0.072(5) -0.019(4) 0.003(4) -0.019(4)
C16A 0.073(4) 0.074(4) 0.072(4) -0.020(4) 0.000(4) -0.021(4)
C16C 0.073(4) 0.074(4) 0.072(4) -0.020(4) 0.000(4) -0.021(4)
C18A 0.066(6) 0.074(6) 0.072(6) -0.026(5) 0.008(5) -0.020(5)
C19A 0.073(6) 0.081(6) 0.082(6) -0.029(5) 0.008(5) -0.018(5)
C21A 0.070(14) 0.121(15) 0.109(13) -0.014(11) 0.021(12) -0.038(12)
C21C 0.070(14) 0.121(15) 0.109(13) -0.014(11) 0.021(12) -0.038(12)
C22A 0.070(14) 0.121(15) 0.109(13) -0.014(11) 0.021(12) -0.038(12)
C22C 0.070(14) 0.121(15) 0.109(13) -0.014(11) 0.021(12) -0.038(12)
C23A 0.099(16) 0.18(2) 0.123(16) -0.111(16) 0.005(13) -0.058(16)
C24A 0.105(16) 0.106(18) 0.108(16) -0.005(14) 0.039(13) -0.035(14)
C25A 0.060(5) 0.061(6) 0.068(5) -0.017(5) 0.004(5) -0.019(5)
C27A 0.071(5) 0.071(5) 0.080(5) -0.024(4) 0.001(5) -0.025(4)
C28A 0.071(5) 0.073(5) 0.070(5) -0.023(4) 0.005(5) -0.021(4)
C30A 0.077(5) 0.075(5) 0.081(5) -0.022(4) -0.005(5) -0.031(4)
C31A 0.082(5) 0.077(4) 0.083(4) -0.024(4) -0.001(4) -0.028(4)
C31C 0.082(5) 0.077(4) 0.083(4) -0.024(4) -0.001(4) -0.028(4)
C33A 0.067(6) 0.066(6) 0.069(6) -0.018(5) 0.009(5) -0.025(5)
C34A 0.079(6) 0.078(6) 0.076(6) -0.023(5) 0.012(5) -0.023(5)
C36A 0.116(14) 0.091(12) 0.057(14) 0.003(12) -0.020(11) -0.051(11)
C36C 0.116(14) 0.091(12) 0.057(14) 0.003(12) -0.020(11) -0.051(11)
C37A 0.116(14) 0.091(12) 0.057(14) 0.003(12) -0.020(11) -0.051(11)
C37C 0.116(14) 0.091(12) 0.057(14) 0.003(12) -0.020(11) -0.051(11)
C38A 0.054(12) 0.086(14) 0.086(13) -0.021(11) 0.006(10) -0.014(11)
C39A 0.078(13) 0.068(13) 0.081(13) -0.013(11) 0.040(11) -0.015(11)
F10 0.114(10) 0.216(15) 0.122(10) -0.065(10) -0.012(8) -0.057(10)
F11 0.161(13) 0.127(11) 0.168(12) -0.068(10) 0.015(10) -0.028(10)
F201 0.063(9) 0.123(14) 0.066(10) -0.023(10) 0.015(8) -0.030(9)
F202 0.133(16) 0.105(14) 0.176(17) -0.070(12) 0.105(14) -0.078(12)
F203 0.075(11) 0.142(16) 0.068(10) 0.000(11) 0.007(8) -0.065(11)
F204 0.072(7) 0.107(8) 0.085(7) -0.032(6) -0.028(6) -0.024(6)
F205 0.104(8) 0.057(7) 0.085(7) -0.034(5) 0.007(6) -0.036(6)
F206 0.076(7) 0.101(8) 0.051(5) -0.024(5) 0.004(5) -0.048(6)
F207 0.089(7) 0.036(6) 0.142(9) -0.024(6) 0.034(7) -0.012(6)
F208 0.056(6) 0.070(7) 0.117(8) -0.020(6) 0.024(6) -0.019(6)
F209 0.099(8) 0.097(8) 0.092(8) -0.052(7) -0.008(6) -0.002(7)
F210 0.166(13) 0.165(14) 0.092(9) 0.008(9) 0.008(9) 0.017(11)
F211 0.32(2) 0.269(18) 0.112(10) -0.078(11) 0.072(11) -0.268(17)
F212 0.173(12) 0.086(9) 0.091(8) -0.029(7) 0.072(8) -0.046(8)
F213 0.080(9) 0.106(10) 0.264(15) -0.075(10) 0.034(9) -0.050(8)
F214 0.113(9) 0.161(12) 0.076(8) -0.001(8) -0.001(7) -0.086(9)
F215 0.099(8) 0.123(10) 0.130(9) -0.038(8) 0.001(7) -0.080(8)
F216 0.053(9) 0.083(11) 0.226(19) -0.060(13) 0.039(12) -0.031(9)
F217 0.111(14) 0.045(9) 0.103(11) -0.005(8) 0.058(10) -0.013(9)
F218 0.096(12) 0.091(11) 0.117(13) -0.075(10) 0.004(10) -0.007(9)
F219 0.254(17) 0.121(11) 0.088(9) -0.062(8) 0.028(10) -0.065(11)
F220 0.102(10) 0.234(16) 0.274(17) -0.177(14) 0.022(11) -0.096(11)
F221 0.233(16) 0.092(10) 0.126(10) -0.047(8) -0.039(10) -0.038(10)
F222 0.123(16) 0.085(12) 0.123(13) -0.015(10) -0.039(12) -0.039(12)
F223 0.152(17) 0.097(14) 0.161(16) 0.012(12) 0.052(15) -0.004(13)
F224 0.114(15) 0.093(13) 0.158(17) -0.024(13) -0.007(13) -0.048(11)
F301 0.063(9) 0.123(14) 0.066(10) -0.023(10) 0.015(8) -0.030(9)
F302 0.133(16) 0.105(14) 0.176(17) -0.070(12) 0.105(14) -0.078(12)
F303 0.075(11) 0.142(16) 0.068(10) 0.000(11) 0.007(8) -0.065(11)
F316 0.053(9) 0.083(11) 0.226(19) -0.060(13) 0.039(12) -0.031(9)
F317 0.111(14) 0.045(9) 0.103(11) -0.005(8) 0.058(10) -0.013(9)
F318 0.096(12) 0.091(11) 0.117(13) -0.075(10) 0.004(10) -0.007(9)
F322 0.123(16) 0.085(12) 0.123(13) -0.015(10) -0.039(12) -0.039(12)
F323 0.152(17) 0.097(14) 0.161(16) 0.012(12) 0.052(15) -0.004(13)
F324 0.114(15) 0.093(13) 0.158(17) -0.024(13) -0.007(13) -0.048(11)
C86 0.106(6) 0.107(6) 0.103(6) -0.030(5) 0.011(5) -0.035(5)
C87 0.101(6) 0.100(6) 0.099(6) -0.035(5) 0.008(5) -0.033(5)
C88 0.104(6) 0.109(6) 0.108(6) -0.029(5) 0.007(5) -0.037(5)
C89 0.105(6) 0.103(6) 0.100(6) -0.032(5) 0.003(5) -0.037(5)
C90 0.102(6) 0.106(6) 0.105(6) -0.033(5) 0.004(5) -0.040(5)
C91 0.107(6) 0.106(6) 0.107(6) -0.028(5) 0.008(5) -0.039(5)
C201 0.040(5) 0.033(5) 0.046(5) -0.012(4) 0.005(4) -0.018(4)
C202 0.046(5) 0.038(5) 0.048(5) -0.014(4) 0.003(4) -0.017(4)
C203 0.049(5) 0.043(5) 0.055(5) -0.011(4) 0.010(4) -0.021(4)
C204 0.039(5) 0.040(5) 0.055(5) -0.013(4) 0.000(4) -0.018(4)
C205 0.045(5) 0.042(5) 0.052(5) -0.015(4) -0.002(4) -0.017(4)
C206 0.039(5) 0.036(5) 0.051(5) -0.015(4) 0.003(4) -0.020(4)
C207 0.064(6) 0.061(6) 0.064(6) -0.020(5) 0.004(5) -0.019(5)
C208 0.055(6) 0.057(6) 0.062(6) -0.016(5) 0.004(5) -0.018(5)
C209 0.053(5) 0.048(5) 0.053(5) -0.021(4) 0.002(4) -0.022(4)
C210 0.059(5) 0.050(5) 0.057(5) -0.020(4) 0.002(5) -0.022(4)
C211 0.062(5) 0.054(5) 0.065(5) -0.019(4) 0.004(4) -0.021(4)
C212 0.063(6) 0.057(5) 0.063(5) -0.017(5) 0.005(5) -0.019(5)
C213 0.064(5) 0.055(5) 0.056(5) -0.019(4) 0.005(4) -0.023(4)
C214 0.052(5) 0.049(5) 0.050(5) -0.021(4) 0.002(5) -0.016(4)
C215 0.071(6) 0.062(6) 0.072(6) -0.020(5) 0.006(5) -0.020(5)
C216 0.069(6) 0.061(6) 0.063(6) -0.018(5) 0.002(5) -0.023(5)
C217 0.050(5) 0.055(5) 0.049(5) -0.017(4) 0.002(4) -0.018(4)
C218 0.052(5) 0.057(5) 0.055(5) -0.019(4) 0.007(5) -0.023(4)
C219 0.056(5) 0.055(5) 0.065(5) -0.019(4) 0.004(4) -0.023(4)
C220 0.056(5) 0.058(5) 0.067(5) -0.016(5) 0.007(5) -0.019(5)
C221 0.053(5) 0.054(5) 0.061(5) -0.019(4) 0.003(4) -0.021(4)
C222 0.044(5) 0.053(5) 0.054(5) -0.019(4) 0.003(4) -0.017(4)
C223 0.054(6) 0.057(6) 0.068(6) -0.022(5) 0.002(5) -0.024(5)
C224 0.060(6) 0.061(6) 0.066(6) -0.019(5) 0.008(5) -0.016(5)
C225 0.057(5) 0.052(5) 0.052(5) -0.016(4) 0.002(4) -0.027(4)
C226 0.056(5) 0.053(5) 0.047(5) -0.019(4) 0.008(5) -0.022(4)
C227 0.078(5) 0.070(5) 0.068(5) -0.026(4) 0.003(5) -0.027(4)
C228 0.084(6) 0.078(6) 0.070(6) -0.023(5) 0.007(5) -0.026(5)
C229 0.087(5) 0.073(5) 0.077(5) -0.023(4) 0.003(4) -0.031(4)
C230 0.070(5) 0.063(5) 0.062(5) -0.019(5) 0.000(5) -0.029(5)
C231 0.087(7) 0.076(7) 0.081(7) -0.026(5) 0.003(6) -0.029(5)
C232 0.094(5) 0.086(5) 0.086(5) -0.026(4) 0.004(4) -0.029(4)
C332 0.094(5) 0.086(5) 0.086(5) -0.026(4) 0.004(4) -0.029(4)
B200 0.048(5) 0.045(5) 0.047(4) -0.017(4) -0.002(4) -0.019(4)
F401 0.085(10) 0.204(16) 0.076(9) -0.054(10) 0.023(8) -0.115(11)
F402 0.072(9) 0.114(12) 0.109(11) -0.039(9) 0.043(8) -0.029(9)
F403 0.070(9) 0.132(14) 0.070(9) 0.019(9) 0.014(7) -0.042(9)
F404 0.074(7) 0.093(8) 0.065(6) -0.031(6) -0.022(5) -0.003(6)
F405 0.073(6) 0.050(6) 0.078(6) -0.035(5) 0.011(5) -0.028(5)
F406 0.087(7) 0.099(8) 0.052(5) -0.032(5) 0.018(5) -0.060(6)
F407 0.130(12) 0.072(9) 0.119(10) 0.022(8) -0.008(9) -0.011(9)
F408 0.088(9) 0.088(10) 0.065(7) -0.005(6) 0.018(6) -0.036(8)
F409 0.200(16) 0.155(14) 0.068(8) 0.014(8) -0.050(9) -0.127(13)
F410 0.100(9) 0.077(8) 0.138(10) -0.037(7) 0.031(7) 0.002(7)
F411 0.081(8) 0.200(13) 0.178(11) -0.162(11) 0.003(8) -0.010(8)
F412 0.086(7) 0.096(8) 0.102(8) -0.050(7) 0.034(6) -0.035(7)
F413 0.074(8) 0.261(18) 0.115(10) 0.071(11) -0.033(8) -0.091(10)
F414 0.081(9) 0.158(13) 0.224(15) -0.068(12) 0.026(9) -0.017(9)
F415 0.112(10) 0.145(12) 0.139(10) -0.034(9) 0.030(8) -0.078(9)
F416 0.165(12) 0.057(8) 0.201(13) -0.008(8) -0.047(10) -0.044(8)
F417 0.170(12) 0.139(11) 0.050(7) 0.006(7) 0.015(7) -0.047(9)
F418 0.100(9) 0.073(8) 0.107(8) 0.022(6) -0.009(7) -0.025(7)
F419 0.121(9) 0.085(10) 0.061(7) -0.046(7) -0.007(7) -0.004(7)
F420 0.138(12) 0.173(15) 0.124(11) -0.064(10) -0.007(9) -0.079(12)
F421 0.174(13) 0.143(13) 0.146(13) -0.108(11) -0.105(11) 0.080(10)
F422 0.111(9) 0.122(10) 0.154(11) -0.094(9) -0.019(8) 0.024(8)
F423 0.160(12) 0.061(8) 0.122(10) -0.001(7) 0.005(9) 0.030(8)
F424 0.063(7) 0.137(11) 0.155(10) -0.084(9) -0.020(7) 0.001(7)
F501 0.085(10) 0.204(16) 0.076(9) -0.054(10) 0.023(8) -0.115(11)
F502 0.072(9) 0.114(12) 0.109(11) -0.039(9) 0.043(8) -0.029(9)
F503 0.070(9) 0.132(14) 0.070(9) 0.019(9) 0.014(7) -0.042(9)
F507 0.130(12) 0.072(9) 0.119(10) 0.022(8) -0.008(9) -0.011(9)
F508 0.088(9) 0.088(10) 0.065(7) -0.005(6) 0.018(6) -0.036(8)
F509 0.200(16) 0.155(14) 0.068(8) 0.014(8) -0.050(9) -0.127(13)
F519 0.121(9) 0.085(10) 0.061(7) -0.046(7) -0.007(7) -0.004(7)
F520 0.138(12) 0.173(15) 0.124(11) -0.064(10) -0.007(9) -0.079(12)
F521 0.174(13) 0.143(13) 0.146(13) -0.108(11) -0.105(11) 0.080(10)
C401 0.039(5) 0.038(5) 0.041(5) -0.011(4) 0.002(4) -0.015(4)
C402 0.042(5) 0.040(5) 0.039(5) -0.011(4) 0.006(4) -0.012(4)
C403 0.043(5) 0.046(5) 0.047(5) -0.011(4) 0.007(4) -0.017(4)
C404 0.043(5) 0.041(5) 0.043(5) -0.013(4) -0.002(4) -0.017(4)
C405 0.041(5) 0.040(5) 0.042(5) -0.012(4) -0.001(4) -0.012(4)
C406 0.036(5) 0.038(5) 0.043(5) -0.013(4) 0.005(4) -0.015(4)
C407 0.056(6) 0.064(6) 0.066(6) -0.014(5) 0.001(5) -0.024(5)
C408 0.048(6) 0.056(6) 0.054(6) -0.014(5) -0.001(5) -0.018(5)
C409 0.052(5) 0.056(5) 0.055(5) -0.018(4) 0.002(4) -0.018(4)
C410 0.056(5) 0.052(5) 0.056(5) -0.017(5) -0.002(5) -0.017(4)
C411 0.057(5) 0.053(5) 0.061(5) -0.016(4) -0.001(4) -0.019(4)
C412 0.060(5) 0.054(5) 0.064(5) -0.017(5) -0.004(5) -0.020(4)
C413 0.059(5) 0.058(5) 0.060(5) -0.021(4) 0.001(4) -0.021(4)
C414 0.049(5) 0.055(5) 0.058(5) -0.022(4) 0.003(5) -0.022(4)
C415 0.063(6) 0.060(6) 0.069(6) -0.010(5) -0.002(5) -0.026(5)
C416 0.066(6) 0.063(6) 0.069(6) -0.020(5) 0.001(5) -0.018(5)
C417 0.055(5) 0.056(5) 0.050(5) -0.019(4) 0.000(4) -0.025(4)
C418 0.056(5) 0.061(5) 0.060(5) -0.017(5) 0.006(5) -0.026(5)
C419 0.066(5) 0.070(5) 0.071(5) -0.018(4) 0.006(5) -0.030(4)
C420 0.074(6) 0.069(6) 0.072(6) -0.017(5) 0.005(5) -0.028(5)
C421 0.069(5) 0.064(5) 0.067(5) -0.019(4) 0.001(5) -0.026(4)
C422 0.056(5) 0.059(5) 0.057(5) -0.015(5) 0.001(5) -0.027(4)
C423 0.073(7) 0.080(7) 0.090(7) -0.020(6) 0.013(6) -0.032(5)
C424 0.071(6) 0.069(7) 0.079(7) -0.016(5) 0.002(6) -0.029(5)
C425 0.052(5) 0.055(5) 0.053(5) -0.015(4) 0.004(4) -0.021(4)
C426 0.048(5) 0.053(5) 0.053(5) -0.014(4) -0.001(5) -0.020(4)
C427 0.059(5) 0.064(5) 0.063(5) -0.021(4) -0.006(4) -0.020(4)
C428 0.065(6) 0.063(6) 0.066(6) -0.023(5) 0.001(5) -0.019(5)
C429 0.067(5) 0.065(5) 0.067(5) -0.026(4) 0.001(4) -0.015(4)
C430 0.061(5) 0.060(5) 0.058(5) -0.023(5) -0.001(5) -0.015(5)
C431 0.074(6) 0.078(7) 0.074(7) -0.024(5) -0.004(5) -0.026(5)
C432 0.082(7) 0.077(7) 0.081(7) -0.032(6) 0.002(6) -0.015(5)
B400 0.050(5) 0.051(5) 0.051(5) -0.018(4) 0.005(4) -0.020(4)

loop_
_atom_type_symbol
_atom_type_description
_atom_type_scat_dispersion_real
_atom_type_scat_dispersion_imag
_atom_type_scat_source
C C 0.0181 0.0091 'International Tables Vol C Tables 4.2.6.8 and 6.1.1.4'
H H 0.0000 0.0000 'International Tables Vol C Tables 4.2.6.8 and 6.1.1.4'
B B 0.0090 0.0039 'International Tables Vol C Tables 4.2.6.8 and 6.1.1.4'
F F 0.0727 0.0534 'International Tables Vol C Tables 4.2.6.8 and 6.1.1.4'
N N 0.0311 0.0180 'International Tables Vol C Tables 4.2.6.8 and 6.1.1.4'
O O 0.0492 0.0322 'International Tables Vol C Tables 4.2.6.8 and 6.1.1.4'
Rh Rh 0.0927 3.6045 'International Tables Vol C Tables 4.2.6.8 and 6.1.1.4'

loop_
_exptl_crystal_face_index_h
_exptl_crystal_face_index_k
_exptl_crystal_face_index_l
_exptl_crystal_face_perp_dist
_exptl_oxdiff_crystal_face_indexfrac_h
_exptl_oxdiff_crystal_face_indexfrac_k
_exptl_oxdiff_crystal_face_indexfrac_l
_exptl_oxdiff_crystal_face_x
_exptl_oxdiff_crystal_face_y
_exptl_oxdiff_crystal_face_z
-1 5 -13 0.0437 -1.2000 4.7812 -12.7051 -0.0810 0.1996 0.9770
-8 -6 5 0.0730 -8.3147 -6.2067 5.4036 0.3775 -0.9110 -0.1665
0 -5 13 0.0390 -0.3362 -5.4846 12.6502 0.1401 -0.3421 -0.9296
10 5 0 0.0545 9.5017 4.5290 -0.0850 -0.3702 0.8915 -0.2618
-3 1 -15 0.0624 -3.3449 1.1897 -14.7387 -0.1999 -0.1080 0.9747
0 11 8 0.0155 -0.0360 10.9405 7.8545 0.8360 0.4551 0.3065
3 0 16 0.0384 3.3513 0.0136 15.6509 0.2927 0.1586 -0.9439
0 -11 -8 0.0155 0.0360 -10.9405 -7.8545 -0.8360 -0.4551 -0.3065

loop_
_geom_angle_atom_site_label_1
_geom_angle_atom_site_label_2
_geom_angle_atom_site_label_3
_geom_angle
C2 Rh1 C4 64.4(5)
C3 Rh1 C2 37.1(5)
C3 Rh1 C4 36.4(5)
C10 Rh1 C2 158.2(5)
C10 Rh1 C3 149.1(5)
C10 Rh1 C4 113.4(5)
C25 Rh1 C2 91.9(6)
C25 Rh1 C3 105.5(6)
C25 Rh1 C4 139.5(5)
C25 Rh1 C10 100.5(6)
C12 O17 C16 107.6(12)
C12 O17 C16B 103.5(15)
C13 O20 C19 103.5(12)
C27 O32 C31 106.1(13)
C28 O35 C34 103.8(12)
C10 N11 C12 113.6(13)
C10 N11 C15 137.7(12)
C12 N11 C15 108.7(11)
C10 N14 C1G 136.9(13)
C13 N14 C1G 110.2(13)
C13 N14 C10 112.6(13)
C25 N26 C30 139.0(13)
C27 N26 C25 108.7(13)
C27 N26 C30 112.2(13)
C25 N29 C28 110.8(13)
C25 N29 C33 140.9(12)
C28 N29 C33 108.1(12)
N14 C1G C1C 107.1(13)
N14 C1G C19 94.8(12)
C1C C1G C19 110.8(14)
C23 C1G N14 115.2(14)
C23 C1G C1C 114.5(14)
C23 C1G C19 112.8(14)
C3 C2 Rh1 68.6(8)
C3 C2 C9 126.1(13)
C9 C2 Rh1 108.8(9)
C2 C3 Rh1 74.3(8)
C2 C3 C4 123.6(13)
C4 C3 Rh1 87.7(8)
C3 C4 Rh1 55.9(7)
C3 C4 C5 116.9(12)
C5 C4 Rh1 155.7(11)
C6 C5 C4 116.1(14)
C7 C6 C5 113.8(13)
C8 C7 C6 114.7(13)
C7 C8 C9 115.2(13)
C2 C9 C8 111.7(12)
N11 C10 Rh1 124.2(10)
N11 C10 N14 100.4(11)
N14 C10 Rh1 133.7(11)
O17 C12 N11 112.6(13)
C13 C12 O17 141.6(15)
C13 C12 N11 105.9(14)
O20 C13 N14 114.7(14)
C12 C13 O20 137.8(16)
C12 C13 N14 107.5(15)
N11 C15 C16 99.8(11)
N11 C15 C16B 95.5(13)
N11 C15 C21 115.9(12)
N11 C15 C21B 103.8(16)
N11 C15 C22 107.3(12)
N11 C15 C22B 120.9(18)
C21 C15 C16 110.6(9)
C21B C15 C16B 110.5(9)
C22 C15 C16 110.6(9)
C22 C15 C21 112.0(12)
C22B C15 C16B 110.8(9)
C22B C15 C21B 113.9(13)
O17 C16 C15 107.2(11)
O17 C16B C15 107.3(12)
O20 C19 C1G 110.6(13)
N26 C25 Rh1 127.2(11)
N29 C25 Rh1 128.8(11)
N29 C25 N26 104.0(12)
N26 C27 O32 110.5(14)
C28 C27 O32 139.3(16)
C28 C27 N26 110.2(15)
O35 C28 N29 112.2(14)
C27 C28 O35 141.5(16)
C27 C28 N29 106.2(14)
N26 C30 C1D 109.7(14)
N26 C30 C31 98.0(12)
N26 C30 C36 111.0(13)
C1D C30 C31 112.5(14)
C36 C30 C1D 113.0(14)
C36 C30 C31 111.6(14)
O32 C31 C30 107.7(14)
N29 C33 C34 98.1(12)
N29 C33 C38 107.2(12)
N29 C33 C39 113.8(12)
C38 C33 C34 109.1(13)
C39 C33 C34 113.6(13)
C39 C33 C38 113.7(13)
O35 C34 C33 107.6(12)
C3A Rh1A C2A 38.6(6)
C10A Rh1A C2A 159.1(6)
C10A Rh1A C3A 151.5(6)
C25A Rh1A C2A 90.5(7)
C25A Rh1A C3A 102.6(7)
C25A Rh1A C10A 99.3(7)
C12A O17A C16A 106.0(14)
C12A O17A C16C 106.9(18)
C13A O20A C19A 106.2(13)
C27A O32A C31A 99.0(15)
C27A O32A C31C 104.1(14)
C28A O35A C34A 103.4(14)
C10A N11A C12A 115.8(14)
C10A N11A C15A 137.5(13)
C15A N11A C12A 106.7(13)
C10A N14A C18A 137.2(14)
C13A N14A C10A 109.8(13)
C13A N14A C18A 112.0(14)
C25A N26A C27A 114.1(15)
C25A N26A C30A 136.5(15)
C27A N26A C30A 108.5(14)
C25A N29A C28A 108.3(15)
C25A N29A C33A 144.7(15)
C28A N29A C33A 106.2(14)
C3A C2A Rh1A 70.4(9)
C3A C2A C9A 120.8(16)
C9A C2A Rh1A 113.6(11)
C2A C3A Rh1A 71.0(9)
C2A C3A C4A 123.8(15)
C4A C3A Rh1A 105.4(11)
C3A C4A C5A 111.3(14)
C4A C5A C6A 111.1(15)
C7A C6A C5A 114.8(16)
C8A C7A C6A 112.3(18)
C7A C8A C9A 115.8(16)
C2A C9A C8A 110.9(13)
N11A C10A Rh1A 120.3(11)
N11A C10A N14A 100.9(12)
N14A C10A Rh1A 138.3(12)
O17A C12A N11A 112.0(15)
C13A C12A O17A 146.3(18)
C13A C12A N11A 101.6(15)
O20A C13A N14A 111.1(15)
C12A C13A O20A 136.9(18)
C12A C13A N14A 111.9(17)
N11A C15A C16A 100.7(13)
N11A C15A C16C 101.6(16)
N11A C15A C21A 110.9(14)
N11A C15A C21C 117(3)
N11A C15A C22A 109.5(14)
N11A C15A C22C 103(2)
C21A C15A C16A 110.4(9)
C21C C15A C16C 110.7(10)
C21C C15A C22C 112.7(14)
C22A C15A C16A 111.2(9)
C22A C15A C21A 113.3(12)
C22C C15A C16C 110.6(10)
O17A C16A C15A 104.8(12)
O17A C16C C15A 104.7(13)
N14A C18A C19A 96.2(13)
N14A C18A C24A 105.3(15)
C19A C18A C24A 108.0(16)
C23A C18A N14A 115.3(16)
C23A C18A C19A 114.6(17)
C23A C18A C24A 115.5(17)
O20A C19A C18A 111.2(14)
N26A C25A Rh1A 129.8(13)
N26A C25A N29A 102.9(14)
N29A C25A Rh1A 127.3(13)
N26A C27A O32A 115.6(16)
C28A C27A O32A 136.3(18)
C28A C27A N26A 107.9(17)
O35A C28A N29A 111.5(16)
C27A C28A O35A 141.8(19)
C27A C28A N29A 106.7(16)
N26A C30A C31A 98.4(13)
N26A C30A C31C 101.0(13)
N26A C30A C36A 117.0(17)
N26A C30A C36C 102.3(19)
N26A C30A C37A 104.4(15)
N26A C30A C37C 120(2)
C36A C30A C31A 111.5(9)
C36A C30A C37A 113.8(12)
C36C C30A C31C 110.2(9)
C37A C30A C31A 110.6(9)
C37C C30A C31C 110.2(9)
C37C C30A C36C 111.9(13)
O32A C31A C30A 109.0(13)
O32A C31C C30A 109.2(14)
N29A C33A C34A 98.6(14)
N29A C33A C38A 110.4(14)
N29A C33A C39A 110.1(14)
C34A C33A C38A 112.9(15)
C39A C33A C34A 110.4(15)
C39A C33A C38A 113.6(16)
O35A C34A C33A 106.2(14)
C89 C86 C91 115(2)
F11 C87 C88 118(2)
F11 C87 C89 117(2)
C89 C87 C88 125(2)
C90 C88 C87 111(2)
F10 C89 C86 118(2)
F10 C89 C87 119(2)
C87 C89 C86 122(2)
C91 C90 C88 126(2)
C90 C91 C86 120(2)
C202 C201 B200 122.5(13)
C206 C201 C202 115.4(12)
C206 C201 B200 121.6(13)
C203 C202 C201 122.9(14)
C202 C203 C207 121.5(11)
C204 C203 C202 120.1(14)
C204 C203 C207 118.4(10)
C203 C204 C205 118.1(13)
C204 C205 C208 117.0(13)
C206 C205 C204 120.1(14)
C206 C205 C208 122.9(14)
C201 C206 C205 123.5(14)
F201 C207 C203 111.9(10)
F202 C207 F201 106.1(11)
F202 C207 F203 106.3(11)
F202 C207 C203 113.3(10)
F203 C207 F201 105.3(11)
F203 C207 C203 113.3(10)
F301 C207 C203 111.7(10)
F302 C207 F301 105.3(11)
F302 C207 C203 113.4(10)
F303 C207 F301 105.7(11)
F303 C207 F302 106.6(11)
F303 C207 C203 113.5(10)
F204 C208 F205 107.8(15)
F204 C208 C205 112.8(14)
F205 C208 C205 109.5(13)
F206 C208 F204 107.9(14)
F206 C208 F205 106.2(14)
F206 C208 C205 112.4(14)
C210 C209 B200 120.6(13)
C214 C209 C210 114.9(14)
C214 C209 B200 124.1(14)
C211 C210 C209 120.9(15)
C210 C211 C215 116.4(15)
C212 C211 C210 122.4(16)
C212 C211 C215 121.2(16)
C213 C212 C211 117.8(16)
C212 C213 C214 119.0(15)
C212 C213 C216 118.3(16)
C214 C213 C216 122.7(16)
C209 C214 C213 124.7(15)
F207 C215 C211 111.5(15)
F208 C215 F207 106.4(15)
F208 C215 F209 103.3(15)
F208 C215 C211 116.2(16)
F209 C215 F207 105.0(15)
F209 C215 C211 113.4(15)
F210 C216 C213 112.6(17)
F211 C216 F210 104.4(19)
F211 C216 F212 112.6(19)
F211 C216 C213 112.6(17)
F212 C216 F210 98.0(16)
F212 C216 C213 115.2(17)
C218 C217 C222 114.8(14)
C218 C217 B200 120.6(14)
C222 C217 B200 124.2(14)
C219 C218 C217 123.2(15)
C218 C219 C220 119.8(15)
C218 C219 C223 119.6(15)
C220 C219 C223 120.3(15)
C221 C220 C219 117.1(15)
C220 C221 C222 123.1(16)
C220 C221 C224 118.4(12)
C222 C221 C224 118.4(11)
C221 C222 C217 121.9(15)
F213 C223 C219 112.6(15)
F214 C223 F213 112.3(16)
F214 C223 F215 106.6(15)
F214 C223 C219 115.0(16)
F215 C223 F213 99.2(15)
F215 C223 C219 109.8(15)
F216 C224 F217 105.0(11)
F216 C224 F218 104.9(11)
F216 C224 C221 114.8(10)
F217 C224 F218 103.6(11)
F217 C224 C221 114.3(10)
F218 C224 C221 113.2(10)
F316 C224 F317 104.7(11)
F316 C224 F318 104.8(11)
F316 C224 C221 114.6(10)
F317 C224 F318 104.3(11)
F317 C224 C221 113.8(10)
F318 C224 C221 113.6(10)
C226 C225 C230 114.6(14)
C226 C225 B200 128.3(14)
C230 C225 B200 116.3(13)
C225 C226 C227 127.1(16)
C226 C227 C228 116.9(16)
C226 C227 C231 125.7(18)
C228 C227 C231 117.1(16)
C229 C228 C227 117.4(16)
C228 C229 C232 120.7(13)
C228 C229 C332 112.1(14)
C230 C229 C228 121.7(18)
C230 C229 C232 117.5(13)
C230 C229 C332 125.8(14)
C229 C230 C225 121.5(16)
F219 C231 F221 100.8(18)
F219 C231 C227 115.9(19)
F220 C231 F219 109(2)
F220 C231 F221 105(2)
F220 C231 C227 117.1(19)
F221 C231 C227 106.9(17)
F222 C232 F223 108.5(12)
F222 C232 F224 109.3(13)
F222 C232 C229 110.3(12)
F223 C232 F224 109.3(13)
F223 C232 C229 110.3(12)
F224 C232 C229 109.1(12)
F322 C332 F323 109.2(13)
F322 C332 C229 109.9(12)
F323 C332 C229 109.5(12)
F324 C332 F322 108.9(13)
F324 C332 F323 110.0(13)
F324 C332 C229 109.3(12)
C201 B200 C209 105.3(12)
C217 B200 C201 112.6(12)
C217 B200 C209 108.3(13)
C217 B200 C225 106.3(12)
C225 B200 C201 112.5(13)
C225 B200 C209 111.7(12)
C402 C401 C406 117.2(12)
C402 C401 B400 120.5(12)
C406 C401 B400 121.9(13)
C403 C402 C401 121.3(13)
C402 C403 C407 118.7(10)
C404 C403 C402 121.4(13)
C404 C403 C407 119.8(10)
C405 C404 C403 116.7(13)
C404 C405 C408 116.9(13)
C406 C405 C404 123.4(13)
C406 C405 C408 119.7(13)
C405 C406 C401 119.9(13)
F401 C407 F402 104.8(10)
F401 C407 C403 114.2(10)
F402 C407 C403 113.0(10)
F403 C407 F401 105.8(11)
F403 C407 F402 104.6(10)
F403 C407 C403 113.6(10)
F501 C407 F502 105.0(11)
F501 C407 F503 105.5(11)
F501 C407 C403 114.3(10)
F502 C407 C403 113.0(10)
F503 C407 F502 104.6(11)
F503 C407 C403 113.5(10)
F404 C408 C405 110.6(13)
F405 C408 F404 105.0(13)
F405 C408 C405 111.5(13)
F406 C408 F404 106.0(13)
F406 C408 F405 109.5(14)
F406 C408 C405 113.8(13)
C410 C409 C414 116.5(14)
C410 C409 B400 124.7(14)
C414 C409 B400 118.6(13)
C411 C410 C409 123.3(15)
C410 C411 C412 119.6(15)
C410 C411 C415 118.0(11)
C412 C411 C415 122.4(11)
C413 C412 C411 119.7(16)
C412 C413 C414 120.6(15)
C412 C413 C416 121.6(16)
C414 C413 C416 117.8(15)
C413 C414 C409 120.2(14)
F407 C415 C411 111.4(10)
F408 C415 F407 106.5(11)
F408 C415 C411 112.7(10)
F409 C415 F407 106.9(11)
F409 C415 F408 106.2(11)
F409 C415 C411 112.7(10)
F507 C415 C411 112.2(11)
F508 C415 F507 106.4(11)
F508 C415 C411 112.1(11)
F509 C415 F507 106.5(11)
F509 C415 F508 106.7(11)
F509 C415 C411 112.5(11)
F410 C416 F412 104.0(15)
F410 C416 C413 113.0(16)
F411 C416 F410 109.9(17)
F411 C416 F412 104.2(15)
F411 C416 C413 111.5(16)
F412 C416 C413 113.6(17)
C418 C417 C422 118.9(15)
C418 C417 B400 125.0(14)
C422 C417 B400 115.2(14)
C417 C418 C419 119.8(15)
C418 C419 C423 116.6(16)
C420 C419 C418 121.1(17)
C420 C419 C423 122.3(18)
C419 C420 C421 119.7(17)
C420 C421 C424 117.0(17)
C422 C421 C420 119.5(16)
C422 C421 C424 123.5(17)
C421 C422 C417 120.8(15)
F413 C423 F414 112(2)
F413 C423 F415 112.1(19)
F413 C423 C419 115.9(19)
F414 C423 C419 104.9(17)
F415 C423 F414 99.3(17)
F415 C423 C419 111.1(18)
F416 C424 C421 108.5(16)
F417 C424 F416 106.4(18)
F417 C424 F418 112.2(18)
F417 C424 C421 115.6(18)
F418 C424 F416 102.9(17)
F418 C424 C421 110.3(17)
C426 C425 C430 113.3(14)
C426 C425 B400 127.4(14)
C430 C425 B400 118.7(13)
C425 C426 C427 126.7(15)
C426 C427 C431 122.8(12)
C428 C427 C426 118.5(15)
C428 C427 C431 118.4(12)
C427 C428 C429 120.5(16)
C428 C429 C432 122.2(16)
C430 C429 C428 119.4(16)
C430 C429 C432 118.2(15)
C429 C430 C425 121.4(15)
F419 C431 F420 105.8(11)
F419 C431 C427 113.1(10)
F420 C431 C427 112.2(10)
F421 C431 F419 106.9(11)
F421 C431 F420 106.6(11)
F421 C431 C427 111.7(10)
F519 C431 F520 106.3(12)
F519 C431 C427 112.3(11)
F520 C431 C427 112.0(11)
F521 C431 F519 106.7(12)
F521 C431 F520 106.4(12)
F521 C431 C427 112.7(11)
F422 C432 C429 111.1(16)
F423 C432 F422 109.4(18)
F423 C432 F424 113.6(17)
F423 C432 C429 110.2(17)
F424 C432 F422 102.5(17)
F424 C432 C429 109.7(17)
C401 B400 C409 103.6(12)
C401 B400 C417 114.6(12)
C401 B400 C425 114.6(13)
C417 B400 C409 110.4(13)
C425 B400 C409 109.1(12)
C425 B400 C417 104.5(13)

loop_
_geom_bond_atom_site_label_1
_geom_bond_atom_site_label_2
_geom_bond_distance
Rh1 C2 2.196(14)
Rh1 C3 2.123(14)
Rh1 C4 2.562(16)
Rh1 C10 2.099(14)
Rh1 C25 1.971(15)
O17 C12 1.351(16)
O17 C16 1.429(12)
O17 C16B 1.420(13)
O20 C13 1.358(17)
O20 C19 1.390(17)
O32 C27 1.383(19)
O32 C31 1.416(16)
O35 C28 1.361(17)
O35 C34 1.442(17)
N11 C10 1.351(15)
N11 C12 1.388(17)
N11 C15 1.512(16)
N14 C1G 1.495(18)
N14 C10 1.383(16)
N14 C13 1.367(17)
N26 C25 1.394(18)
N26 C27 1.374(18)
N26 C30 1.458(18)
N29 C25 1.341(16)
N29 C28 1.416(18)
N29 C33 1.489(17)
C1C C1G 1.57(2)
C1D C30 1.51(2)
C1G C19 1.60(2)
C1G C23 1.49(2)
C2 C3 1.375(17)
C2 C9 1.500(18)
C3 C4 1.522(18)
C4 C5 1.56(2)
C5 C6 1.541(19)
C6 C7 1.53(2)
C7 C8 1.51(2)
C8 C9 1.54(2)
C12 C13 1.310(19)
C15 C16 1.549(14)
C15 C16B 1.555(15)
C15 C21 1.540(12)
C15 C21B 1.532(12)
C15 C22 1.538(12)
C15 C22B 1.525(12)
C27 C28 1.29(2)
C30 C31 1.57(2)
C30 C36 1.51(2)
C33 C34 1.53(2)
C33 C38 1.520(19)
C33 C39 1.505(19)
Rh1A C2A 2.149(16)
Rh1A C3A 2.140(16)
Rh1A C10A 2.070(15)
Rh1A C25A 1.921(17)
O17A C12A 1.313(17)
O17A C16A 1.424(12)
O17A C16C 1.425(13)
O20A C13A 1.370(19)
O20A C19A 1.411(17)
O32A C27A 1.39(2)
O32A C31A 1.425(12)
O32A C31C 1.420(13)
O35A C28A 1.379(18)
O35A C34A 1.446(19)
N11A C10A 1.332(16)
N11A C12A 1.448(19)
N11A C15A 1.432(17)
N14A C10A 1.413(18)
N14A C13A 1.386(19)
N14A C18A 1.495(19)
N26A C25A 1.35(2)
N26A C27A 1.350(19)
N26A C30A 1.454(18)
N29A C25A 1.413(18)
N29A C28A 1.43(2)
N29A C33A 1.486(19)
C2A C3A 1.42(2)
C2A C9A 1.51(2)
C3A C4A 1.53(2)
C4A C5A 1.54(2)
C5A C6A 1.65(2)
C6A C7A 1.46(2)
C7A C8A 1.45(2)
C8A C9A 1.56(2)
C12A C13A 1.30(2)
C15A C16A 1.550(14)
C15A C16C 1.549(15)
C15A C21A 1.533(12)
C15A C21C 1.534(12)
C15A C22A 1.530(12)
C15A C22C 1.536(12)
C18A C19A 1.55(2)
C18A C23A 1.45(2)
C18A C24A 1.55(3)
C27A C28A 1.33(2)
C30A C31A 1.551(15)
C30A C31C 1.552(15)
C30A C36A 1.526(12)
C30A C36C 1.541(12)
C30A C37A 1.533(12)
C30A C37C 1.540(12)
C33A C34A 1.51(2)
C33A C38A 1.52(2)
C33A C39A 1.51(2)
F10 C89 1.30(2)
F11 C87 1.33(2)
F201 C207 1.332(11)
F202 C207 1.322(11)
F203 C207 1.327(11)
F204 C208 1.331(17)
F205 C208 1.352(19)
F206 C208 1.326(17)
F207 C215 1.354(19)
F208 C215 1.305(19)
F209 C215 1.343(18)
F210 C216 1.297(19)
F211 C216 1.238(19)
F212 C216 1.28(2)
F213 C223 1.337(18)
F214 C223 1.285(18)
F215 C223 1.331(18)
F216 C224 1.303(11)
F217 C224 1.310(11)
F218 C224 1.320(11)
F219 C231 1.26(2)
F220 C231 1.22(2)
F221 C231 1.37(2)
F222 C232 1.320(12)
F223 C232 1.320(12)
F224 C232 1.323(12)
F301 C207 1.337(11)
F302 C207 1.324(11)
F303 C207 1.320(11)
F316 C224 1.305(11)
F317 C224 1.312(11)
F318 C224 1.314(11)
F322 C332 1.321(12)
F323 C332 1.321(12)
F324 C332 1.320(12)
C86 C89 1.40(3)
C86 C91 1.42(2)
C87 C88 1.43(3)
C87 C89 1.36(3)
C88 C90 1.40(3)
C90 C91 1.38(3)
C201 C202 1.387(17)
C201 C206 1.364(17)
C201 B200 1.64(2)
C202 C203 1.386(17)
C203 C204 1.377(17)
C203 C207 1.50(2)
C204 C205 1.385(18)
C205 C206 1.381(18)
C205 C208 1.53(2)
C209 C210 1.421(19)
C209 C214 1.396(18)
C209 B200 1.66(2)
C210 C211 1.404(19)
C211 C212 1.398(19)
C211 C215 1.49(2)
C212 C213 1.39(2)
C213 C214 1.410(19)
C213 C216 1.44(2)
C217 C218 1.400(19)
C217 C222 1.43(2)
C217 B200 1.60(2)
C218 C219 1.400(19)
C219 C220 1.44(2)
C219 C223 1.49(2)
C220 C221 1.354(18)
C221 C222 1.386(18)
C221 C224 1.49(2)
C225 C226 1.347(19)
C225 C230 1.448(19)
C225 B200 1.61(2)
C226 C227 1.352(19)
C227 C228 1.46(2)
C227 C231 1.51(3)
C228 C229 1.40(2)
C229 C230 1.348(19)
C229 C232 1.59(3)
C229 C332 1.59(3)
F401 C407 1.313(10)
F402 C407 1.322(10)
F403 C407 1.312(10)
F404 C408 1.347(16)
F405 C408 1.312(18)
F406 C408 1.311(17)
F407 C415 1.314(10)
F408 C415 1.307(10)
F409 C415 1.307(10)
F410 C416 1.314(19)
F411 C416 1.300(19)
F412 C416 1.317(19)
F413 C423 1.21(2)
F414 C423 1.40(2)
F415 C423 1.34(2)
F416 C424 1.36(2)
F417 C424 1.26(2)
F418 C424 1.316(19)
F419 C431 1.307(11)
F420 C431 1.311(11)
F421 C431 1.306(11)
F422 C432 1.38(2)
F423 C432 1.35(2)
F424 C432 1.36(2)
F501 C407 1.310(11)
F502 C407 1.321(11)
F503 C407 1.315(11)
F507 C415 1.310(11)
F508 C415 1.310(11)
F509 C415 1.307(11)
F519 C431 1.308(11)
F520 C431 1.311(11)
F521 C431 1.305(11)
C401 C402 1.395(17)
C401 C406 1.415(17)
C401 B400 1.61(2)
C402 C403 1.395(17)
C403 C404 1.390(16)
C403 C407 1.49(2)
C404 C405 1.384(18)
C405 C406 1.376(17)
C405 C408 1.53(2)
C409 C410 1.392(18)
C409 C414 1.43(2)
C409 B400 1.70(2)
C410 C411 1.391(18)
C411 C412 1.394(19)
C411 C415 1.49(2)
C412 C413 1.385(19)
C413 C414 1.42(2)
C413 C416 1.47(2)
C417 C418 1.386(19)
C417 C422 1.428(19)
C417 B400 1.62(2)
C418 C419 1.40(2)
C419 C420 1.38(2)
C419 C423 1.52(2)
C420 C421 1.41(2)
C421 C422 1.374(19)
C421 C424 1.50(2)
C425 C426 1.376(18)
C425 C430 1.43(2)
C425 B400 1.61(2)
C426 C427 1.376(19)
C427 C428 1.335(19)
C427 C431 1.48(2)
C428 C429 1.41(2)
C429 C430 1.40(2)
C429 C432 1.53(2)
